data_7214351
loop_
_publ_author_name
'Aaker\"oy, Christer B.'
'Chopade, Prashant D.'
'Quinn, Colette F.'
'Desper, John'

_publ_section_title
;
 Structure and thermodynamics of a multimeric cavitand assembly
;
_journal_issue 18
_journal_name_full CrystEngComm
_journal_page_first 3796
_journal_paper_doi 10.1039/c3ce42447b
_journal_volume 16
_journal_year 2014
_chemical_formula_moiety
;
(C56 H68 Br4 O8)2 (C2 H3 N1)5
;
_chemical_formula_sum 'C122 H151 Br8 N5 O16'
_chemical_formula_weight 2582.76
_chemical_name_systematic
;
CVT-53-B2 bromo pentyl ethylene cavitand
;
_space_group_IT_number 2
_symmetry_cell_setting triclinic
_symmetry_space_group_name_Hall '-P 1'
_symmetry_space_group_name_H-M 'P -1'
_atom_sites_solution_hydrogens geom
_atom_sites_solution_primary direct
_atom_sites_solution_secondary difmap
_audit_creation_method SHELXL-97
_cell_angle_alpha 101.948(2)
_cell_angle_beta 97.566(2)
_cell_angle_gamma 111.014(2)
_cell_formula_units_Z 2
_cell_length_a 14.9430(6)
_cell_length_b 17.0436(7)
_cell_length_c 26.1853(11)
_cell_measurement_reflns_used 9610
_cell_measurement_temperature 100(2)
_cell_measurement_theta_max 33.18
_cell_measurement_theta_min 2.57
_cell_volume 5933.7(4)
_computing_cell_refinement 'Bruker SMART'
_computing_data_collection 'Bruker SMART'
_computing_data_reduction 'Bruker SAINT'
_computing_molecular_graphics 'Bruker SHELXTL'
_computing_publication_material 'Bruker SHELXTL'
_computing_structure_refinement 'SHELXL-97 (Sheldrick, 2008)'
_computing_structure_solution 'SHELXS-97 (Sheldrick, 2008)'
_diffrn_ambient_temperature 100(2)
_diffrn_measured_fraction_theta_full 0.995
_diffrn_measured_fraction_theta_max 0.991
_diffrn_measurement_device_type 'CCD area detector'
_diffrn_measurement_method 'phi and omega scans'
_diffrn_radiation_monochromator graphite
_diffrn_radiation_source 'fine-focus sealed tube'
_diffrn_radiation_type MoK\a
_diffrn_radiation_wavelength 0.71073
_diffrn_reflns_av_R_equivalents 0.0271
_diffrn_reflns_av_sigmaI/netI 0.0317
_diffrn_reflns_limit_h_max 22
_diffrn_reflns_limit_h_min -22
_diffrn_reflns_limit_k_max 24
_diffrn_reflns_limit_k_min -26
_diffrn_reflns_limit_l_max 40
_diffrn_reflns_limit_l_min -29
_diffrn_reflns_number 136124
_diffrn_reflns_theta_full 30.00
_diffrn_reflns_theta_max 33.14
_diffrn_reflns_theta_min 2.24
_exptl_absorpt_coefficient_mu 2.768
_exptl_absorpt_correction_T_max 0.7464
_exptl_absorpt_correction_T_min 0.6248
_exptl_absorpt_correction_type multi-scan
_exptl_absorpt_process_details SADABS
_exptl_crystal_colour orange
_exptl_crystal_density_diffrn 1.446
_exptl_crystal_density_method 'not measured'
_exptl_crystal_description prism
_exptl_crystal_F_000 2652
_exptl_crystal_size_max 0.30
_exptl_crystal_size_mid 0.25
_exptl_crystal_size_min 0.20
_refine_diff_density_max 2.271
_refine_diff_density_min -1.507
_refine_diff_density_rms 0.086
_refine_ls_extinction_method none
_refine_ls_goodness_of_fit_ref 0.989
_refine_ls_hydrogen_treatment mixed
_refine_ls_matrix_type full
_refine_ls_number_parameters 1368
_refine_ls_number_reflns 44792
_refine_ls_number_restraints 0
_refine_ls_restrained_S_all 0.989
_refine_ls_R_factor_all 0.0487
_refine_ls_R_factor_gt 0.0337
_refine_ls_shift/su_max 0.004
_refine_ls_shift/su_mean 0.000
_refine_ls_structure_factor_coef Fsqd
_refine_ls_weighting_details 'calc w=1/[\s^2^(Fo^2^)+(0.0500P)^2^+3.0000P] where P=(Fo^2^+2Fc^2^)/3'
_refine_ls_weighting_scheme calc
_refine_ls_wR_factor_gt 0.0843
_refine_ls_wR_factor_ref 0.0906
_reflns_number_gt 36074
_reflns_number_total 44792
_reflns_threshold_expression >2sigma(I)
_cod_data_source_file c3ce42447b2.cif
_cod_data_source_block pc0801m
_cod_depositor_comments
;
The following automatic conversions were performed:

'_symmetry_cell_setting' value 'Triclinic' changed to 'triclinic'
according to
/usr/data/users/saulius/crontab/automatic-downloads/rss-feeds/RSC/lib/dictionaries/cif_core.dic
dictionary named 'cif_core.dic' version 2.4.2 from 2011-04-26.

Automatic conversion script
Id: cif_fix_values 2281 2013-09-26 08:29:07Z andrius 
;
_cod_original_sg_symbol_H-M P-1
_cod_database_code 7214351

loop_
_symmetry_equiv_pos_as_xyz
'x, y, z'
'-x, -y, -z'

loop_
_atom_site_label
_atom_site_type_symbol
_atom_site_fract_x
_atom_site_fract_y
_atom_site_fract_z
_atom_site_U_iso_or_equiv
_atom_site_adp_type
_atom_site_occupancy
_atom_site_symmetry_multiplicity
_atom_site_calc_flag
_atom_site_refinement_flags
N1 N 0.82661(13) 0.19794(11) 0.54525(7) 0.0324(3) Uani 1 1 d .
C1 C 0.84162(15) 0.14726(13) 0.56303(9) 0.0321(4) Uani 1 1 d .
C2 C 0.8585(3) 0.0814(2) 0.58667(15) 0.0634(8) Uani 1 1 d .
H2A H 0.8677 0.0381 0.5592 0.095 Uiso 1 1 calc R
H2B H 0.8016 0.0522 0.6007 0.095 Uiso 1 1 calc R
H2C H 0.9175 0.1099 0.6159 0.095 Uiso 1 1 calc R
N2 N 0.5049(2) 0.45528(16) 0.43507(10) 0.0550(6) Uani 1 1 d .
C3 C 0.54278(15) 0.41236(13) 0.44682(8) 0.0312(4) Uani 1 1 d .
C4 C 0.59196(14) 0.35796(12) 0.46232(9) 0.0300(4) Uani 1 1 d .
H4A H 0.5692 0.3030 0.4340 0.045 Uiso 1 1 calc R
H4B H 0.5764 0.3453 0.4957 0.045 Uiso 1 1 calc R
H4C H 0.6633 0.3890 0.4677 0.045 Uiso 1 1 calc R
N3 N 0.20687(13) 0.23737(11) -0.06122(8) 0.0344(4) Uani 1 1 d .
C5 C 0.13642(18) 0.20099(15) -0.09226(9) 0.0385(5) Uani 1 1 d .
C6 C 0.0408(3) 0.1494(3) -0.12950(16) 0.0927(14) Uani 1 1 d .
H6A H -0.0087 0.1258 -0.1095 0.139 Uiso 1 1 calc R
H6B H 0.0454 0.1012 -0.1554 0.139 Uiso 1 1 calc R
H6C H 0.0218 0.1868 -0.1486 0.139 Uiso 1 1 calc R
N4 N 0.1096(6) 0.1126(4) -0.2496(3) 0.198(3) Uani 1 1 d .
C7 C 0.1813(5) 0.1730(3) -0.2410(3) 0.120(2) Uani 1 1 d .
C8 C 0.2711(4) 0.2495(4) -0.2331(4) 0.232(6) Uani 1 1 d .
H8A H 0.2956 0.2798 -0.1948 0.349 Uiso 1 1 calc R
H8B H 0.2575 0.2889 -0.2524 0.349 Uiso 1 1 calc R
H8C H 0.3208 0.2315 -0.2467 0.349 Uiso 1 1 calc R
N5 N 0.4484(3) 0.2827(2) 0.24469(10) 0.0870(12) Uani 1 1 d .
C9 C 0.4149(2) 0.28298(16) 0.20303(9) 0.0413(5) Uani 1 1 d .
C10 C 0.37273(15) 0.28325(14) 0.15032(8) 0.0339(4) Uani 1 1 d .
H10A H 0.3675 0.2308 0.1240 0.051 Uiso 1 1 calc R
H10B H 0.4149 0.3355 0.1416 0.051 Uiso 1 1 calc R
H10C H 0.3071 0.2836 0.1495 0.051 Uiso 1 1 calc R
Br1_1 Br 0.258438(11) 0.169306(10) 0.447749(7) 0.02024(3) Uani 1 1 d .
C11_1 C 0.38052(10) 0.16325(9) 0.47063(6) 0.0148(2) Uani 1 1 d .
C12_1 C 0.43012(10) 0.20214(9) 0.52414(6) 0.0137(2) Uani 1 1 d .
O12_1 O 0.38772(8) 0.23954(7) 0.55991(4) 0.01569(19) Uani 1 1 d .
C13_1 C 0.51961(10) 0.19673(9) 0.54237(6) 0.0126(2) Uani 1 1 d .
C14_1 C 0.55765(10) 0.15386(9) 0.50537(6) 0.0131(2) Uani 1 1 d .
H14_1 H 0.6193 0.1515 0.5172 0.016 Uiso 1 1 calc R
C15_1 C 0.50887(10) 0.11420(9) 0.45150(6) 0.0128(2) Uani 1 1 d .
C16_1 C 0.41852(10) 0.11940(9) 0.43435(6) 0.0143(2) Uani 1 1 d .
O16_1 O 0.36603(8) 0.07779(7) 0.38224(4) 0.0169(2) Uani 1 1 d .
C21_1 C 0.55001(10) 0.06707(9) 0.41123(6) 0.0135(2) Uani 1 1 d .
H21_1 H 0.4930 0.0171 0.3853 0.016 Uiso 1 1 calc R
C22_1 C 0.61849(11) 0.02892(9) 0.43666(6) 0.0150(2) Uani 1 1 d .
H22A_1 H 0.6781 0.0775 0.4605 0.018 Uiso 1 1 calc R
H22B_1 H 0.5843 -0.0071 0.4589 0.018 Uiso 1 1 calc R
C23_1 C 0.64923(12) -0.02696(10) 0.39492(7) 0.0186(3) Uani 1 1 d .
H23A_1 H 0.6718 0.0053 0.3685 0.022 Uiso 1 1 calc R
H23B_1 H 0.5912 -0.0813 0.3756 0.022 Uiso 1 1 calc R
C24_1 C 0.73118(12) -0.05106(11) 0.41913(7) 0.0215(3) Uani 1 1 d .
H24A_1 H 0.7921 0.0027 0.4341 0.026 Uiso 1 1 calc R
H24B_1 H 0.7125 -0.0759 0.4490 0.026 Uiso 1 1 calc R
C25_1 C 0.75207(15) -0.11684(12) 0.37858(9) 0.0288(4) Uani 1 1 d .
H25A_1 H 0.7741 -0.0908 0.3496 0.035 Uiso 1 1 calc R
H25B_1 H 0.6904 -0.1694 0.3623 0.035 Uiso 1 1 calc R
C26_1 C 0.83041(18) -0.14444(16) 0.40337(11) 0.0421(5) Uani 1 1 d .
H26A_1 H 0.8921 -0.0929 0.4191 0.063 Uiso 1 1 calc R
H26B_1 H 0.8411 -0.1863 0.3756 0.063 Uiso 1 1 calc R
H26C_1 H 0.8083 -0.1719 0.4314 0.063 Uiso 1 1 calc R
C27_1 C 0.38485(12) 0.13160(10) 0.34584(6) 0.0184(3) Uani 1 1 d .
H27A_1 H 0.4462 0.1845 0.3621 0.022 Uiso 1 1 calc R
H27B_1 H 0.3301 0.1504 0.3387 0.022 Uiso 1 1 calc R
C28_1 C 0.39464(12) 0.08018(10) 0.29406(6) 0.0194(3) Uani 1 1 d .
H28A_1 H 0.3316 0.0293 0.2773 0.023 Uiso 1 1 calc R
H28B_1 H 0.4071 0.1175 0.2692 0.023 Uiso 1 1 calc R
Br2_2 Br 0.574907(12) 0.137752(10) 0.221477(6) 0.02099(3) Uani 1 1 d .
C11_2 C 0.61942(11) 0.16657(10) 0.29646(6) 0.0162(3) Uani 1 1 d .
C12_2 C 0.56418(11) 0.11492(9) 0.32559(6) 0.0152(2) Uani 1 1 d .
O12_2 O 0.47281(8) 0.04931(7) 0.30093(4) 0.0169(2) Uani 1 1 d .
C13_2 C 0.60336(10) 0.12750(9) 0.37956(6) 0.0132(2) Uani 1 1 d .
C14_2 C 0.69570(10) 0.19437(9) 0.40333(6) 0.0138(2) Uani 1 1 d .
H14_2 H 0.7220 0.2038 0.4402 0.017 Uiso 1 1 calc R
C15_2 C 0.75117(10) 0.24796(9) 0.37561(6) 0.0140(2) Uani 1 1 d .
C16_2 C 0.71115(11) 0.23456(9) 0.32160(6) 0.0157(3) Uani 1 1 d .
O16_2 O 0.76353(8) 0.28687(7) 0.29298(5) 0.0189(2) Uani 1 1 d .
C21_2 C 0.85419(10) 0.31647(9) 0.40386(6) 0.0144(2) Uani 1 1 d .
H21_2 H 0.8864 0.3397 0.3759 0.017 Uiso 1 1 calc R
C22_2 C 0.91727(11) 0.27512(10) 0.43039(6) 0.0171(3) Uani 1 1 d .
H22A_2 H 0.9820 0.3218 0.4500 0.021 Uiso 1 1 calc R
H22B_2 H 0.8847 0.2489 0.4569 0.021 Uiso 1 1 calc R
C23_2 C 0.93390(13) 0.20511(12) 0.39095(7) 0.0238(3) Uani 1 1 d .
H23A_2 H 0.9689 0.2315 0.3652 0.029 Uiso 1 1 calc R
H23B_2 H 0.8694 0.1589 0.3705 0.029 Uiso 1 1 calc R
C24_2 C 0.99423(14) 0.16386(12) 0.41949(8) 0.0258(3) Uani 1 1 d .
H24A_2 H 1.0629 0.2074 0.4332 0.031 Uiso 1 1 calc R
H24B_2 H 0.9675 0.1503 0.4507 0.031 Uiso 1 1 calc R
C25_2 C 0.99497(15) 0.08036(12) 0.38431(10) 0.0333(4) Uani 1 1 d .
H25A_2 H 1.0289 0.0551 0.4070 0.040 Uiso 1 1 calc R
H25B_2 H 0.9262 0.0374 0.3697 0.040 Uiso 1 1 calc R
C26_2 C 1.04456(16) 0.09360(15) 0.33822(8) 0.0351(4) Uani 1 1 d .
H26A_2 H 1.0110 0.1179 0.3151 0.053 Uiso 1 1 calc R
H26B_2 H 1.0412 0.0374 0.3174 0.053 Uiso 1 1 calc R
H26C_2 H 1.1136 0.1342 0.3522 0.053 Uiso 1 1 calc R
C27_2 C 0.72925(13) 0.35346(10) 0.28482(6) 0.0213(3) Uani 1 1 d .
H27A_2 H 0.6627 0.3249 0.2609 0.026 Uiso 1 1 calc R
H27B_2 H 0.7735 0.3908 0.2665 0.026 Uiso 1 1 calc R
C28_2 C 0.72502(12) 0.41058(10) 0.33613(6) 0.0191(3) Uani 1 1 d .
H28A_2 H 0.7012 0.4549 0.3282 0.023 Uiso 1 1 calc R
H28B_2 H 0.6791 0.3746 0.3543 0.023 Uiso 1 1 calc R
Br3_3 Br 0.815020(12) 0.621808(10) 0.432666(7) 0.02014(3) Uani 1 1 d .
C11_3 C 0.82739(11) 0.53005(9) 0.45902(6) 0.0148(2) Uani 1 1 d .
C12_3 C 0.82957(10) 0.45761(9) 0.42356(6) 0.0145(2) Uani 1 1 d .
O12_3 O 0.82239(8) 0.45287(7) 0.37008(4) 0.0170(2) Uani 1 1 d .
C13_3 C 0.84772(10) 0.39275(9) 0.44321(6) 0.0136(2) Uani 1 1 d .
C14_3 C 0.86062(10) 0.40209(9) 0.49825(6) 0.0136(2) Uani 1 1 d .
H14_3 H 0.8724 0.3583 0.5119 0.016 Uiso 1 1 calc R
C15_3 C 0.85684(10) 0.47322(9) 0.53398(6) 0.0131(2) Uani 1 1 d .
C16_3 C 0.83918(10) 0.53765(9) 0.51363(6) 0.0141(2) Uani 1 1 d .
O16_3 O 0.84039(8) 0.61099(7) 0.54822(4) 0.0162(2) Uani 1 1 d .
C21_3 C 0.87442(10) 0.48539(9) 0.59435(6) 0.0134(2) Uani 1 1 d .
H21_3 H 0.9088 0.5496 0.6120 0.016 Uiso 1 1 calc R
C22_3 C 0.94147(10) 0.44218(10) 0.61419(6) 0.0149(2) Uani 1 1 d .
H22A_3 H 0.9038 0.3781 0.6046 0.018 Uiso 1 1 calc R
H22B_3 H 0.9971 0.4537 0.5961 0.018 Uiso 1 1 calc R
C23_3 C 0.98150(11) 0.47705(10) 0.67486(6) 0.0181(3) Uani 1 1 d .
H23A_3 H 0.9255 0.4698 0.6925 0.022 Uiso 1 1 calc R
H23B_3 H 1.0227 0.5404 0.6838 0.022 Uiso 1 1 calc R
C24_3 C 1.04286(12) 0.43145(11) 0.69744(7) 0.0203(3) Uani 1 1 d .
H24A_3 H 1.0929 0.4312 0.6761 0.024 Uiso 1 1 calc R
H24B_3 H 1.0782 0.4658 0.7347 0.024 Uiso 1 1 calc R
C25_3 C 0.98312(14) 0.33808(12) 0.69726(8) 0.0290(4) Uani 1 1 d .
H25A_3 H 0.9439 0.3044 0.6605 0.035 Uiso 1 1 calc R
H25B_3 H 0.9368 0.3383 0.7210 0.035 Uiso 1 1 calc R
C26_3 C 1.04779(18) 0.29288(15) 0.71604(10) 0.0385(5) Uani 1 1 d .
H26A_3 H 1.0939 0.2925 0.6927 0.058 Uiso 1 1 calc R
H26B_3 H 1.0063 0.2326 0.7145 0.058 Uiso 1 1 calc R
H26C_3 H 1.0847 0.3245 0.7530 0.058 Uiso 1 1 calc R
C27_3 C 0.74670(11) 0.60550(10) 0.55932(6) 0.0169(3) Uani 1 1 d .
H27A_3 H 0.6998 0.5436 0.5493 0.020 Uiso 1 1 calc R
H27B_3 H 0.7192 0.6368 0.5381 0.020 Uiso 1 1 calc R
C28_3 C 0.76177(12) 0.64621(10) 0.61813(6) 0.0182(3) Uani 1 1 d .
H28A_3 H 0.8088 0.7080 0.6274 0.022 Uiso 1 1 calc R
H28B_3 H 0.6984 0.6455 0.6257 0.022 Uiso 1 1 calc R
Br4_4 Br 0.618763(11) 0.562757(9) 0.700824(6) 0.01725(3) Uani 1 1 d .
C11_4 C 0.65584(10) 0.48214(9) 0.65696(6) 0.0133(2) Uani 1 1 d .
C12_4 C 0.74325(10) 0.51298(9) 0.63970(6) 0.0133(2) Uani 1 1 d .
O12_4 O 0.79875(8) 0.60178(6) 0.65162(4) 0.01558(19) Uani 1 1 d .
C13_4 C 0.77695(10) 0.45400(9) 0.61163(6) 0.0122(2) Uani 1 1 d .
C14_4 C 0.71886(10) 0.36466(9) 0.60041(6) 0.0123(2) Uani 1 1 d .
H14_4 H 0.7412 0.3241 0.5815 0.015 Uiso 1 1 calc R
C15_4 C 0.62963(10) 0.33227(9) 0.61568(5) 0.0117(2) Uani 1 1 d .
C16_4 C 0.59747(10) 0.39257(9) 0.64397(6) 0.0124(2) Uani 1 1 d .
O16_4 O 0.50963(8) 0.36315(7) 0.65973(4) 0.01476(19) Uani 1 1 d .
C21_4 C 0.56877(10) 0.23392(9) 0.60171(6) 0.0120(2) Uani 1 1 d .
H21_4 H 0.5150 0.2254 0.6217 0.014 Uiso 1 1 calc R
C22_4 C 0.62948(11) 0.18480(9) 0.62056(6) 0.0140(2) Uani 1 1 d .
H22A_4 H 0.5932 0.1214 0.6031 0.017 Uiso 1 1 calc R
H22B_4 H 0.6925 0.2041 0.6091 0.017 Uiso 1 1 calc R
C23_4 C 0.65094(12) 0.19980(10) 0.68108(6) 0.0184(3) Uani 1 1 d .
H23A_4 H 0.5888 0.1717 0.6919 0.022 Uiso 1 1 calc R
H23B_4 H 0.6772 0.2633 0.6987 0.022 Uiso 1 1 calc R
C24_4 C 0.72464(12) 0.16333(10) 0.70023(7) 0.0197(3) Uani 1 1 d .
H24A_4 H 0.7009 0.1009 0.6803 0.024 Uiso 1 1 calc R
H24B_4 H 0.7884 0.1948 0.6919 0.024 Uiso 1 1 calc R
C25_4 C 0.74039(14) 0.17157(12) 0.76013(7) 0.0264(3) Uani 1 1 d .
H25A_4 H 0.7493 0.2312 0.7795 0.032 Uiso 1 1 calc R
H25B_4 H 0.6807 0.1297 0.7672 0.032 Uiso 1 1 calc R
C26_4 C 0.82902(15) 0.15422(14) 0.78200(9) 0.0340(4) Uani 1 1 d .
H26A_4 H 0.8230 0.0969 0.7613 0.051 Uiso 1 1 calc R
H26B_4 H 0.8317 0.1550 0.8197 0.051 Uiso 1 1 calc R
H26C_4 H 0.8893 0.1996 0.7790 0.051 Uiso 1 1 calc R
C27_4 C 0.42988(11) 0.37306(10) 0.62747(6) 0.0174(3) Uani 1 1 d .
H27A_4 H 0.4442 0.4361 0.6336 0.021 Uiso 1 1 calc R
H27B_4 H 0.3684 0.3457 0.6391 0.021 Uiso 1 1 calc R
C28_4 C 0.41457(11) 0.33235(10) 0.56856(6) 0.0168(3) Uani 1 1 d .
H28A_4 H 0.3617 0.3430 0.5479 0.020 Uiso 1 1 calc R
H28B_4 H 0.4758 0.3585 0.5564 0.020 Uiso 1 1 calc R
Br5_5 Br 0.133772(14) 0.072021(11) 0.216488(7) 0.02340(4) Uani 1 1 d .
C11_5 C 0.13430(11) 0.09913(10) 0.15014(6) 0.0165(3) Uani 1 1 d .
C12_5 C 0.16738(11) 0.05529(9) 0.11065(6) 0.0152(2) Uani 1 1 d .
O12_5 O 0.19385(8) -0.01173(7) 0.11860(5) 0.0175(2) Uani 1 1 d .
C13_5 C 0.16879(10) 0.07577(9) 0.06161(6) 0.0138(2) Uani 1 1 d .
C14_5 C 0.13492(10) 0.13981(9) 0.05348(6) 0.0137(2) Uani 1 1 d .
H14_5 H 0.1360 0.1546 0.0205 0.016 Uiso 1 1 calc R
C15_5 C 0.09962(10) 0.18278(9) 0.09205(6) 0.0137(2) Uani 1 1 d .
C16_5 C 0.10025(11) 0.16245(9) 0.14117(6) 0.0151(2) Uani 1 1 d .
O16_5 O 0.06081(8) 0.20009(7) 0.17865(4) 0.0174(2) Uani 1 1 d .
C21_5 C 0.05807(10) 0.24942(9) 0.08247(6) 0.0141(2) Uani 1 1 d .
H21_5 H 0.0051 0.2442 0.1029 0.017 Uiso 1 1 calc R
C22_5 C 0.01040(11) 0.23199(10) 0.02343(6) 0.0164(3) Uani 1 1 d .
H22A_5 H 0.0626 0.2480 0.0032 0.020 Uiso 1 1 calc R
H22B_5 H -0.0308 0.1688 0.0083 0.020 Uiso 1 1 calc R
C23_5 C -0.05272(14) 0.28341(12) 0.01653(7) 0.0251(3) Uani 1 1 d .
H23A_5 H -0.0122 0.3463 0.0337 0.030 Uiso 1 1 calc R
H23B_5 H -0.1069 0.2649 0.0352 0.030 Uiso 1 1 calc R
C24_5 C -0.09643(14) 0.27154(12) -0.04177(7) 0.0246(3) Uani 1 1 d .
H24A_5 H -0.0424 0.2945 -0.0599 0.030 Uiso 1 1 calc R
H24B_5 H -0.1329 0.2084 -0.0598 0.030 Uiso 1 1 calc R
C25_5 C -0.16539(19) 0.31782(17) -0.04777(9) 0.0413(5) Uani 1 1 d .
H25A_5 H -0.2212 0.2923 -0.0314 0.050 Uiso 1 1 calc R
H25B_5 H -0.1298 0.3802 -0.0275 0.050 Uiso 1 1 calc R
C26_5 C -0.20587(18) 0.31249(15) -0.10488(9) 0.0395(5) Uani 1 1 d .
H26A_5 H -0.1514 0.3388 -0.1214 0.059 Uiso 1 1 calc R
H26B_5 H -0.2493 0.3440 -0.1053 0.059 Uiso 1 1 calc R
H26C_5 H -0.2432 0.2511 -0.1251 0.059 Uiso 1 1 calc R
C27_5 C 0.12821(12) 0.28019(10) 0.21721(6) 0.0190(3) Uani 1 1 d .
H27A_5 H 0.1892 0.3045 0.2045 0.023 Uiso 1 1 calc R
H27B_5 H 0.1459 0.2686 0.2518 0.023 Uiso 1 1 calc R
C28_5 C 0.08058(13) 0.34509(10) 0.22469(6) 0.0200(3) Uani 1 1 d .
H28A_5 H 0.0199 0.3200 0.2376 0.024 Uiso 1 1 calc R
H28B_5 H 0.1259 0.3987 0.2527 0.024 Uiso 1 1 calc R
Br6_6 Br 0.189533(12) 0.561715(10) 0.228941(6) 0.01894(3) Uani 1 1 d .
C11_6 C 0.20288(11) 0.48366(9) 0.17060(6) 0.0150(2) Uani 1 1 d .
C12_6 C 0.13223(11) 0.39782(9) 0.15174(6) 0.0152(2) Uani 1 1 d .
O12_6 O 0.05570(8) 0.36849(7) 0.17632(4) 0.0172(2) Uani 1 1 d .
C13_6 C 0.13685(10) 0.34240(9) 0.10545(6) 0.0138(2) Uani 1 1 d .
C14_6 C 0.21343(11) 0.37468(9) 0.08026(6) 0.0142(2) Uani 1 1 d .
H14_6 H 0.2171 0.3370 0.0491 0.017 Uiso 1 1 calc R
C15_6 C 0.28508(11) 0.46025(9) 0.09890(6) 0.0144(2) Uani 1 1 d .
C16_6 C 0.28001(11) 0.51469(9) 0.14535(6) 0.0151(2) Uani 1 1 d .
O16_6 O 0.34784(8) 0.60016(7) 0.16411(4) 0.0173(2) Uani 1 1 d .
C21_6 C 0.36408(11) 0.49389(9) 0.06800(6) 0.0152(2) Uani 1 1 d .
H21_6 H 0.3957 0.5590 0.0820 0.018 Uiso 1 1 calc R
C22_6 C 0.31814(11) 0.47125(10) 0.00775(6) 0.0166(3) Uani 1 1 d .
H22A_6 H 0.3716 0.4925 -0.0110 0.020 Uiso 1 1 calc R
H22B_6 H 0.2860 0.4069 -0.0066 0.020 Uiso 1 1 calc R
C23_6 C 0.24289(12) 0.50947(10) -0.00525(6) 0.0191(3) Uani 1 1 d .
H23A_6 H 0.2773 0.5732 0.0002 0.023 Uiso 1 1 calc R
H23B_6 H 0.1978 0.5004 0.0195 0.023 Uiso 1 1 calc R
C24_6 C 0.18336(13) 0.46710(11) -0.06285(7) 0.0223(3) Uani 1 1 d .
H24A_6 H 0.1475 0.4038 -0.0675 0.027 Uiso 1 1 calc R
H24B_6 H 0.2294 0.4737 -0.0871 0.027 Uiso 1 1 calc R
C25_6 C 0.10924(15) 0.50484(15) -0.07959(8) 0.0314(4) Uani 1 1 d .
H25A_6 H 0.0598 0.4942 -0.0573 0.038 Uiso 1 1 calc R
H25B_6 H 0.1439 0.5689 -0.0728 0.038 Uiso 1 1 calc R
C26_6 C 0.0569(2) 0.4650(2) -0.13841(9) 0.0516(7) Uani 1 1 d .
H26A_6 H 0.1050 0.4787 -0.1607 0.077 Uiso 1 1 calc R
H26B_6 H 0.0081 0.4893 -0.1468 0.077 Uiso 1 1 calc R
H26C_6 H 0.0237 0.4015 -0.1456 0.077 Uiso 1 1 calc R
C27_6 C 0.42194(12) 0.61777(10) 0.21108(6) 0.0196(3) Uani 1 1 d .
H27A_6 H 0.3898 0.6081 0.2413 0.024 Uiso 1 1 calc R
H27B_6 H 0.4679 0.6800 0.2209 0.024 Uiso 1 1 calc R
C28_6 C 0.47952(12) 0.56137(11) 0.20321(6) 0.0198(3) Uani 1 1 d .
H28A_6 H 0.5299 0.5766 0.2363 0.024 Uiso 1 1 calc R
H28B_6 H 0.4349 0.4991 0.1954 0.024 Uiso 1 1 calc R
Br7_7 Br 0.692759(13) 0.520101(12) 0.196465(7) 0.02748(4) Uani 1 1 d .
C11_7 C 0.59185(11) 0.46696(10) 0.13298(6) 0.0188(3) Uani 1 1 d .
C12_7 C 0.52031(11) 0.50035(10) 0.12406(6) 0.0168(3) Uani 1 1 d .
O12_7 O 0.52633(8) 0.57518(7) 0.15920(5) 0.0192(2) Uani 1 1 d .
C13_7 C 0.51628(11) 0.35358(9) 0.04941(6) 0.0151(2) Uani 1 1 d .
C14_7 C 0.44336(11) 0.38595(9) 0.04186(6) 0.0152(2) Uani 1 1 d .
H14_7 H 0.3912 0.3569 0.0108 0.018 Uiso 1 1 calc R
C15_7 C 0.44379(11) 0.45905(9) 0.07787(6) 0.0151(2) Uani 1 1 d .
C16_7 C 0.59160(11) 0.39513(10) 0.09583(6) 0.0169(3) Uani 1 1 d .
O16_7 O 0.66816(8) 0.36883(7) 0.10301(5) 0.0194(2) Uani 1 1 d .
C21_7 C 0.51679(11) 0.27661(9) 0.00855(6) 0.0149(2) Uani 1 1 d .
H21_7 H 0.5872 0.2860 0.0102 0.018 Uiso 1 1 calc R
C22_7 C 0.47121(12) 0.26959(10) -0.04944(6) 0.0171(3) Uani 1 1 d .
H22A_7 H 0.3986 0.2425 -0.0558 0.021 Uiso 1 1 calc R
H22B_7 H 0.4902 0.3289 -0.0545 0.021 Uiso 1 1 calc R
C23_7 C 0.50528(15) 0.21511(13) -0.08989(7) 0.0264(3) Uani 1 1 d .
H23A_7 H 0.5004 0.1614 -0.0794 0.032 Uiso 1 1 calc R
H23B_7 H 0.5754 0.2488 -0.0887 0.032 Uiso 1 1 calc R
C24_7 C 0.44613(14) 0.18925(11) -0.14709(7) 0.0235(3) Uani 1 1 d .
H24A_7 H 0.3764 0.1538 -0.1486 0.028 Uiso 1 1 calc R
H24B_7 H 0.4491 0.2428 -0.1572 0.028 Uiso 1 1 calc R
C25_7 C 0.48272(18) 0.13748(15) -0.18750(8) 0.0359(5) Uani 1 1 d .
H25A_7 H 0.5513 0.1744 -0.1873 0.043 Uiso 1 1 calc R
H25B_7 H 0.4838 0.0861 -0.1759 0.043 Uiso 1 1 calc R
C26_7 C 0.42184(19) 0.10602(15) -0.24441(8) 0.0373(5) Uani 1 1 d .
H26A_7 H 0.3537 0.0692 -0.2452 0.056 Uiso 1 1 calc R
H26B_7 H 0.4492 0.0720 -0.2676 0.056 Uiso 1 1 calc R
H26C_7 H 0.4233 0.1565 -0.2572 0.056 Uiso 1 1 calc R
C27_7 C 0.65720(12) 0.30403(11) 0.13198(7) 0.0217(3) Uani 1 1 d .
H27A_7 H 0.5880 0.2777 0.1349 0.026 Uiso 1 1 calc R
H27B_7 H 0.6993 0.3318 0.1686 0.026 Uiso 1 1 calc R
C28_7 C 0.68626(12) 0.23428(11) 0.10313(7) 0.0218(3) Uani 1 1 d .
H28A_7 H 0.7556 0.2616 0.1006 0.026 Uiso 1 1 calc R
H28B_7 H 0.6822 0.1921 0.1245 0.026 Uiso 1 1 calc R
Br8_8 Br 0.557779(11) 0.016694(10) 0.081935(6) 0.01855(3) Uani 1 1 d .
C11_8 C 0.48027(11) 0.07450(10) 0.05894(6) 0.0154(2) Uani 1 1 d .
C12_8 C 0.52609(11) 0.15265(10) 0.04594(6) 0.0153(2) Uani 1 1 d .
O12_8 O 0.62600(8) 0.18759(8) 0.05008(5) 0.0185(2) Uani 1 1 d .
C13_8 C 0.46804(11) 0.19194(9) 0.02400(6) 0.0146(2) Uani 1 1 d .
C14_8 C 0.36599(10) 0.15152(9) 0.01700(6) 0.0143(2) Uani 1 1 d .
H14_8 H 0.3266 0.1786 0.0029 0.017 Uiso 1 1 calc R
C15_8 C 0.31915(10) 0.07337(9) 0.02967(6) 0.0135(2) Uani 1 1 d .
C16_8 C 0.37808(11) 0.03479(9) 0.05134(6) 0.0148(2) Uani 1 1 d .
O16_8 O 0.33427(8) -0.04540(7) 0.06075(4) 0.0172(2) Uani 1 1 d .
C21_8 C 0.20683(10) 0.02881(9) 0.01938(6) 0.0140(2) Uani 1 1 d .
H21_8 H 0.1907 -0.0314 0.0236 0.017 Uiso 1 1 calc R
C22_8 C 0.15769(11) 0.01838(10) -0.03834(6) 0.0157(3) Uani 1 1 d .
H22A_8 H 0.0856 -0.0022 -0.0421 0.019 Uiso 1 1 calc R
H22B_8 H 0.1814 0.0759 -0.0461 0.019 Uiso 1 1 calc R
C23_8 C 0.18024(12) -0.04653(11) -0.07874(6) 0.0198(3) Uani 1 1 d .
H23A_8 H 0.2503 -0.0363 -0.0677 0.024 Uiso 1 1 calc R
H23B_8 H 0.1401 -0.1065 -0.0778 0.024 Uiso 1 1 calc R
C24_8 C 0.16014(13) -0.04062(12) -0.13606(7) 0.0235(3) Uani 1 1 d .
H24A_8 H 0.2027 0.0183 -0.1376 0.028 Uiso 1 1 calc R
H24B_8 H 0.0908 -0.0482 -0.1468 0.028 Uiso 1 1 calc R
C25_8 C 0.17887(15) -0.10941(15) -0.17564(7) 0.0323(4) Uani 1 1 d .
H25A_8 H 0.2497 -0.0978 -0.1670 0.039 Uiso 1 1 calc R
H25B_8 H 0.1418 -0.1677 -0.1711 0.039 Uiso 1 1 calc R
C26_8 C 0.1494(2) -0.1111(2) -0.23351(9) 0.0524(7) Uani 1 1 d .
H26A_8 H 0.0782 -0.1273 -0.2433 0.079 Uiso 1 1 calc R
H26B_8 H 0.1666 -0.1541 -0.2566 0.079 Uiso 1 1 calc R
H26C_8 H 0.1842 -0.0531 -0.2382 0.079 Uiso 1 1 calc R
C27_8 C 0.33726(12) -0.04484(10) 0.11590(6) 0.0188(3) Uani 1 1 d .
H27A_8 H 0.4064 -0.0268 0.1347 0.023 Uiso 1 1 calc R
H27B_8 H 0.2998 -0.1050 0.1176 0.023 Uiso 1 1 calc R
C28_8 C 0.29562(12) 0.01531(10) 0.14464(6) 0.0188(3) Uani 1 1 d .
H28A_8 H 0.3006 0.0136 0.1824 0.023 Uiso 1 1 calc R
H28B_8 H 0.3337 0.0761 0.1442 0.023 Uiso 1 1 calc R

loop_
_atom_site_aniso_label
_atom_site_aniso_U_11
_atom_site_aniso_U_22
_atom_site_aniso_U_33
_atom_site_aniso_U_23
_atom_site_aniso_U_13
_atom_site_aniso_U_12
N1 0.0317(8) 0.0317(8) 0.0317(9) 0.0045(7) 0.0077(7) 0.0123(7)
C1 0.0280(9) 0.0290(9) 0.0342(10) 0.0006(8) 0.0064(8) 0.0103(7)
C2 0.081(2) 0.0477(15) 0.080(2) 0.0268(15) 0.0206(18) 0.0396(15)
N2 0.0700(16) 0.0565(13) 0.0467(13) 0.0180(11) 0.0002(11) 0.0367(12)
C3 0.0335(10) 0.0325(9) 0.0230(8) 0.0078(7) 0.0013(7) 0.0093(8)
C4 0.0229(8) 0.0269(8) 0.0406(11) 0.0166(8) 0.0081(7) 0.0060(7)
N3 0.0308(8) 0.0291(8) 0.0374(9) 0.0045(7) 0.0002(7) 0.0103(7)
C5 0.0395(12) 0.0404(11) 0.0341(11) 0.0038(9) 0.0029(9) 0.0194(9)
C6 0.0469(18) 0.120(3) 0.072(2) -0.025(2) -0.0185(17) 0.028(2)
N4 0.237(8) 0.077(3) 0.202(7) -0.002(4) 0.071(6) -0.013(4)
C7 0.146(5) 0.067(3) 0.137(5) 0.009(3) 0.005(4) 0.049(3)
C8 0.100(4) 0.071(3) 0.429(15) -0.025(5) -0.119(7) 0.036(3)
N5 0.153(3) 0.112(2) 0.0370(12) 0.0077(14) 0.0081(16) 0.110(3)
C9 0.0582(15) 0.0447(12) 0.0311(11) 0.0019(9) 0.0097(10) 0.0368(11)
C10 0.0277(9) 0.0357(10) 0.0263(9) 0.0084(8) 0.0058(7) -0.0012(7)
Br1_1 0.01414(6) 0.02411(7) 0.02024(7) 0.00277(6) -0.00135(5) 0.00872(5)
C11_1 0.0109(6) 0.0163(6) 0.0153(6) 0.0042(5) 0.0012(5) 0.0040(5)
C12_1 0.0124(6) 0.0146(6) 0.0131(6) 0.0032(5) 0.0030(5) 0.0046(5)
O12_1 0.0139(5) 0.0160(4) 0.0165(5) 0.0021(4) 0.0056(4) 0.0058(4)
C13_1 0.0118(6) 0.0114(5) 0.0125(6) 0.0035(5) 0.0019(5) 0.0025(4)
C14_1 0.0125(6) 0.0126(5) 0.0128(6) 0.0037(5) 0.0024(5) 0.0035(4)
C15_1 0.0124(6) 0.0117(5) 0.0123(6) 0.0031(5) 0.0034(5) 0.0025(4)
C16_1 0.0134(6) 0.0146(6) 0.0108(6) 0.0023(5) 0.0006(5) 0.0023(5)
O16_1 0.0162(5) 0.0177(5) 0.0112(5) 0.0021(4) -0.0002(4) 0.0025(4)
C21_1 0.0132(6) 0.0124(5) 0.0124(6) 0.0020(5) 0.0026(5) 0.0031(4)
C22_1 0.0165(6) 0.0132(6) 0.0146(6) 0.0031(5) 0.0040(5) 0.0052(5)
C23_1 0.0199(7) 0.0160(6) 0.0189(7) 0.0025(5) 0.0061(6) 0.0066(5)
C24_1 0.0216(7) 0.0210(7) 0.0267(8) 0.0091(6) 0.0108(6) 0.0108(6)
C25_1 0.0319(9) 0.0264(8) 0.0381(10) 0.0119(7) 0.0202(8) 0.0171(7)
C26_1 0.0411(12) 0.0428(11) 0.0646(16) 0.0255(11) 0.0300(11) 0.0299(10)
C27_1 0.0186(7) 0.0212(7) 0.0141(6) 0.0058(5) 0.0009(5) 0.0068(5)
C28_1 0.0166(7) 0.0220(7) 0.0140(6) 0.0034(5) -0.0007(5) 0.0038(5)
Br2_2 0.02271(7) 0.02277(7) 0.00990(6) 0.00195(5) 0.00224(5) 0.00229(6)
C11_2 0.0175(6) 0.0170(6) 0.0106(6) 0.0014(5) 0.0027(5) 0.0043(5)
C12_2 0.0149(6) 0.0131(6) 0.0130(6) 0.0005(5) 0.0020(5) 0.0025(5)
O12_2 0.0151(5) 0.0149(4) 0.0139(5) 0.0002(4) 0.0001(4) 0.0013(4)
C13_2 0.0136(6) 0.0126(5) 0.0119(6) 0.0026(5) 0.0030(5) 0.0037(4)
C14_2 0.0143(6) 0.0144(6) 0.0111(6) 0.0024(5) 0.0026(5) 0.0047(5)
C15_2 0.0131(6) 0.0145(6) 0.0126(6) 0.0020(5) 0.0041(5) 0.0041(5)
C16_2 0.0157(6) 0.0160(6) 0.0127(6) 0.0023(5) 0.0050(5) 0.0034(5)
O16_2 0.0193(5) 0.0205(5) 0.0141(5) 0.0060(4) 0.0067(4) 0.0032(4)
C21_2 0.0119(6) 0.0151(6) 0.0130(6) 0.0017(5) 0.0037(5) 0.0027(5)
C22_2 0.0129(6) 0.0197(6) 0.0175(7) 0.0027(5) 0.0036(5) 0.0064(5)
C23_2 0.0201(7) 0.0265(8) 0.0233(8) 0.0002(6) 0.0046(6) 0.0114(6)
C24_2 0.0246(8) 0.0247(8) 0.0301(9) 0.0065(7) 0.0078(7) 0.0120(6)
C25_2 0.0254(9) 0.0240(8) 0.0491(12) 0.0047(8) 0.0112(8) 0.0101(7)
C26_2 0.0328(10) 0.0408(11) 0.0281(9) -0.0029(8) -0.0003(8) 0.0199(8)
C27_2 0.0242(8) 0.0201(7) 0.0145(7) 0.0068(6) 0.0024(6) 0.0026(6)
C28_2 0.0177(7) 0.0207(7) 0.0159(7) 0.0056(5) 0.0008(5) 0.0049(5)
Br3_3 0.02453(8) 0.02099(7) 0.02054(7) 0.01093(6) 0.00799(6) 0.01158(6)
C11_3 0.0137(6) 0.0152(6) 0.0151(6) 0.0056(5) 0.0040(5) 0.0043(5)
C12_3 0.0113(6) 0.0175(6) 0.0117(6) 0.0040(5) 0.0031(5) 0.0022(5)
O12_3 0.0160(5) 0.0201(5) 0.0107(5) 0.0046(4) 0.0025(4) 0.0022(4)
C13_3 0.0105(6) 0.0140(6) 0.0129(6) 0.0020(5) 0.0034(5) 0.0019(4)
C14_3 0.0114(6) 0.0142(5) 0.0132(6) 0.0033(5) 0.0026(5) 0.0032(4)
C15_3 0.0106(6) 0.0142(5) 0.0124(6) 0.0035(5) 0.0028(4) 0.0027(4)
C16_3 0.0126(6) 0.0132(5) 0.0139(6) 0.0024(5) 0.0034(5) 0.0027(4)
O16_3 0.0170(5) 0.0131(4) 0.0174(5) 0.0035(4) 0.0058(4) 0.0043(4)
C21_3 0.0120(6) 0.0139(5) 0.0118(6) 0.0025(5) 0.0025(5) 0.0031(4)
C22_3 0.0118(6) 0.0189(6) 0.0126(6) 0.0042(5) 0.0022(5) 0.0047(5)
C23_3 0.0162(6) 0.0231(7) 0.0134(6) 0.0044(5) 0.0022(5) 0.0066(5)
C24_3 0.0160(7) 0.0258(7) 0.0169(7) 0.0086(6) 0.0017(5) 0.0050(5)
C25_3 0.0261(8) 0.0267(8) 0.0306(9) 0.0130(7) 0.0001(7) 0.0058(7)
C26_3 0.0425(12) 0.0360(10) 0.0435(12) 0.0195(9) 0.0078(10) 0.0189(9)
C27_3 0.0196(7) 0.0165(6) 0.0167(7) 0.0054(5) 0.0057(5) 0.0084(5)
C28_3 0.0237(7) 0.0140(6) 0.0192(7) 0.0054(5) 0.0072(6) 0.0090(5)
Br4_4 0.02023(7) 0.01544(6) 0.01596(7) 0.00109(5) 0.00690(5) 0.00774(5)
C11_4 0.0149(6) 0.0132(5) 0.0118(6) 0.0020(5) 0.0032(5) 0.0062(5)
C12_4 0.0142(6) 0.0117(5) 0.0120(6) 0.0026(5) 0.0017(5) 0.0036(4)
O12_4 0.0178(5) 0.0111(4) 0.0142(5) 0.0019(4) 0.0024(4) 0.0030(4)
C13_4 0.0117(6) 0.0137(5) 0.0107(6) 0.0037(5) 0.0021(4) 0.0043(4)
C14_4 0.0125(6) 0.0128(5) 0.0114(6) 0.0029(5) 0.0025(4) 0.0050(4)
C15_4 0.0111(6) 0.0123(5) 0.0107(6) 0.0030(4) 0.0012(4) 0.0040(4)
C16_4 0.0120(6) 0.0146(5) 0.0101(5) 0.0032(5) 0.0028(4) 0.0048(4)
O16_4 0.0126(4) 0.0184(5) 0.0142(5) 0.0049(4) 0.0053(4) 0.0063(4)
C21_4 0.0121(6) 0.0125(5) 0.0108(6) 0.0034(4) 0.0030(4) 0.0040(4)
C22_4 0.0161(6) 0.0131(5) 0.0131(6) 0.0048(5) 0.0026(5) 0.0059(5)
C23_4 0.0234(7) 0.0180(6) 0.0140(6) 0.0036(5) 0.0009(5) 0.0098(5)
C24_4 0.0188(7) 0.0204(7) 0.0196(7) 0.0082(6) 0.0005(6) 0.0072(5)
C25_4 0.0320(9) 0.0266(8) 0.0193(8) 0.0072(6) -0.0028(7) 0.0128(7)
C26_4 0.0274(9) 0.0372(10) 0.0352(10) 0.0196(8) -0.0042(8) 0.0089(8)
C27_4 0.0132(6) 0.0209(6) 0.0181(7) 0.0019(5) 0.0033(5) 0.0088(5)
C28_4 0.0161(6) 0.0176(6) 0.0166(6) 0.0021(5) 0.0017(5) 0.0088(5)
Br5_5 0.03356(9) 0.02785(8) 0.01586(7) 0.01100(6) 0.01107(6) 0.01563(7)
C11_5 0.0185(7) 0.0188(6) 0.0121(6) 0.0057(5) 0.0048(5) 0.0060(5)
C12_5 0.0149(6) 0.0152(6) 0.0148(6) 0.0047(5) 0.0037(5) 0.0048(5)
O12_5 0.0176(5) 0.0172(5) 0.0190(5) 0.0071(4) 0.0049(4) 0.0072(4)
C13_5 0.0121(6) 0.0138(5) 0.0122(6) 0.0021(5) 0.0025(5) 0.0025(4)
C14_5 0.0129(6) 0.0141(5) 0.0120(6) 0.0031(5) 0.0030(5) 0.0032(5)
C15_5 0.0132(6) 0.0134(5) 0.0123(6) 0.0025(5) 0.0031(5) 0.0034(5)
C16_5 0.0153(6) 0.0160(6) 0.0133(6) 0.0036(5) 0.0055(5) 0.0049(5)
O16_5 0.0187(5) 0.0171(5) 0.0143(5) 0.0014(4) 0.0071(4) 0.0054(4)
C21_5 0.0133(6) 0.0145(6) 0.0129(6) 0.0025(5) 0.0030(5) 0.0045(5)
C22_5 0.0159(6) 0.0180(6) 0.0128(6) 0.0011(5) 0.0004(5) 0.0066(5)
C23_5 0.0289(9) 0.0319(8) 0.0168(7) 0.0013(6) -0.0002(6) 0.0195(7)
C24_5 0.0286(8) 0.0281(8) 0.0167(7) 0.0023(6) -0.0019(6) 0.0152(7)
C25_5 0.0538(14) 0.0529(13) 0.0250(9) 0.0019(9) -0.0054(9) 0.0401(12)
C26_5 0.0467(12) 0.0386(11) 0.0315(10) 0.0096(9) -0.0087(9) 0.0212(9)
C27_5 0.0233(7) 0.0176(6) 0.0125(6) 0.0021(5) 0.0034(5) 0.0054(5)
C28_5 0.0265(8) 0.0211(7) 0.0127(6) 0.0044(5) 0.0084(6) 0.0085(6)
Br6_6 0.02174(7) 0.01783(6) 0.01462(7) -0.00043(5) 0.00572(5) 0.00700(5)
C11_6 0.0181(6) 0.0163(6) 0.0107(6) 0.0010(5) 0.0040(5) 0.0082(5)
C12_6 0.0156(6) 0.0170(6) 0.0125(6) 0.0035(5) 0.0035(5) 0.0062(5)
O12_6 0.0172(5) 0.0202(5) 0.0143(5) 0.0038(4) 0.0063(4) 0.0070(4)
C13_6 0.0138(6) 0.0153(6) 0.0110(6) 0.0028(5) 0.0015(5) 0.0052(5)
C14_6 0.0156(6) 0.0145(6) 0.0105(6) 0.0020(5) 0.0025(5) 0.0049(5)
C15_6 0.0162(6) 0.0148(6) 0.0116(6) 0.0039(5) 0.0033(5) 0.0054(5)
C16_6 0.0160(6) 0.0138(6) 0.0132(6) 0.0030(5) 0.0019(5) 0.0044(5)
O16_6 0.0197(5) 0.0135(4) 0.0148(5) 0.0023(4) 0.0023(4) 0.0033(4)
C21_6 0.0150(6) 0.0154(6) 0.0130(6) 0.0039(5) 0.0037(5) 0.0035(5)
C22_6 0.0184(7) 0.0181(6) 0.0134(6) 0.0053(5) 0.0046(5) 0.0063(5)
C23_6 0.0215(7) 0.0219(7) 0.0154(7) 0.0062(6) 0.0038(5) 0.0098(6)
C24_6 0.0236(8) 0.0281(8) 0.0153(7) 0.0059(6) 0.0033(6) 0.0107(6)
C25_6 0.0277(9) 0.0471(11) 0.0234(8) 0.0107(8) 0.0038(7) 0.0196(8)
C26_6 0.0433(13) 0.093(2) 0.0250(10) 0.0122(12) -0.0018(9) 0.0402(14)
C27_6 0.0196(7) 0.0192(6) 0.0133(6) -0.0007(5) 0.0007(5) 0.0040(5)
C28_6 0.0186(7) 0.0233(7) 0.0135(6) 0.0026(5) 0.0023(5) 0.0056(6)
Br7_7 0.01964(8) 0.03336(9) 0.01913(8) -0.00452(6) -0.00485(6) 0.00846(6)
C11_7 0.0147(6) 0.0212(7) 0.0144(6) 0.0017(5) 0.0005(5) 0.0029(5)
C12_7 0.0147(6) 0.0175(6) 0.0134(6) 0.0018(5) 0.0031(5) 0.0022(5)
O12_7 0.0189(5) 0.0172(5) 0.0151(5) -0.0006(4) 0.0046(4) 0.0023(4)
C13_7 0.0137(6) 0.0157(6) 0.0133(6) 0.0039(5) 0.0041(5) 0.0025(5)
C14_7 0.0138(6) 0.0164(6) 0.0130(6) 0.0045(5) 0.0032(5) 0.0029(5)
C15_7 0.0134(6) 0.0163(6) 0.0126(6) 0.0040(5) 0.0034(5) 0.0026(5)
C16_7 0.0121(6) 0.0198(6) 0.0161(6) 0.0049(5) 0.0028(5) 0.0036(5)
O16_7 0.0144(5) 0.0221(5) 0.0196(5) 0.0055(4) 0.0024(4) 0.0056(4)
C21_7 0.0138(6) 0.0177(6) 0.0124(6) 0.0038(5) 0.0046(5) 0.0050(5)
C22_7 0.0207(7) 0.0185(6) 0.0123(6) 0.0051(5) 0.0052(5) 0.0070(5)
C23_7 0.0378(10) 0.0326(9) 0.0150(7) 0.0062(6) 0.0070(7) 0.0210(8)
C24_7 0.0318(9) 0.0259(7) 0.0145(7) 0.0037(6) 0.0063(6) 0.0142(7)
C25_7 0.0533(13) 0.0453(11) 0.0179(8) 0.0038(8) 0.0080(8) 0.0324(10)
C26_7 0.0545(13) 0.0378(10) 0.0176(8) 0.0004(8) 0.0066(8) 0.0206(10)
C27_7 0.0204(7) 0.0258(7) 0.0166(7) 0.0056(6) 0.0013(6) 0.0077(6)
C28_7 0.0152(7) 0.0251(7) 0.0211(7) 0.0050(6) 0.0003(6) 0.0057(6)
Br8_8 0.01771(7) 0.02300(7) 0.01726(7) 0.00535(5) 0.00323(5) 0.01107(5)
C11_8 0.0153(6) 0.0185(6) 0.0119(6) 0.0031(5) 0.0017(5) 0.0073(5)
C12_8 0.0135(6) 0.0191(6) 0.0124(6) 0.0028(5) 0.0037(5) 0.0059(5)
O12_8 0.0125(5) 0.0251(5) 0.0167(5) 0.0051(4) 0.0036(4) 0.0062(4)
C13_8 0.0146(6) 0.0174(6) 0.0107(6) 0.0029(5) 0.0037(5) 0.0051(5)
C14_8 0.0139(6) 0.0163(6) 0.0111(6) 0.0032(5) 0.0021(5) 0.0048(5)
C15_8 0.0119(6) 0.0154(6) 0.0107(6) 0.0014(5) 0.0013(4) 0.0042(5)
C16_8 0.0157(6) 0.0159(6) 0.0115(6) 0.0028(5) 0.0029(5) 0.0054(5)
O16_8 0.0194(5) 0.0149(4) 0.0160(5) 0.0044(4) 0.0030(4) 0.0057(4)
C21_8 0.0126(6) 0.0140(6) 0.0125(6) 0.0019(5) 0.0018(5) 0.0032(5)
C22_8 0.0139(6) 0.0182(6) 0.0127(6) 0.0018(5) 0.0017(5) 0.0054(5)
C23_8 0.0170(7) 0.0244(7) 0.0150(7) -0.0001(6) 0.0015(5) 0.0085(6)
C24_8 0.0203(7) 0.0329(8) 0.0137(7) 0.0017(6) 0.0028(6) 0.0094(6)
C25_8 0.0284(9) 0.0514(12) 0.0172(8) -0.0009(8) 0.0018(7) 0.0227(9)
C26_8 0.0582(16) 0.088(2) 0.0174(9) 0.0048(11) 0.0065(9) 0.0432(15)
C27_8 0.0202(7) 0.0208(7) 0.0172(7) 0.0079(6) 0.0044(5) 0.0084(5)
C28_8 0.0194(7) 0.0220(7) 0.0144(6) 0.0055(5) 0.0023(5) 0.0077(5)

loop_
_atom_type_symbol
_atom_type_description
_atom_type_scat_dispersion_real
_atom_type_scat_dispersion_imag
_atom_type_scat_source
C C 0.0033 0.0016 'International Tables Vol C Tables 4.2.6.8 and 6.1.1.4'
H H 0.0000 0.0000 'International Tables Vol C Tables 4.2.6.8 and 6.1.1.4'
N N 0.0061 0.0033 'International Tables Vol C Tables 4.2.6.8 and 6.1.1.4'
O O 0.0106 0.0060 'International Tables Vol C Tables 4.2.6.8 and 6.1.1.4'
Br Br -0.2901 2.4595 'International Tables Vol C Tables 4.2.6.8 and 6.1.1.4'

loop_
_geom_angle_atom_site_label_1
_geom_angle_atom_site_label_2
_geom_angle_atom_site_label_3
_geom_angle
N1 C1 C2 178.4(3)
C1 C2 H2A 109.5
C1 C2 H2B 109.5
H2A C2 H2B 109.5
C1 C2 H2C 109.5
H2A C2 H2C 109.5
H2B C2 H2C 109.5
N2 C3 C4 179.5(3)
C3 C4 H4A 109.5
C3 C4 H4B 109.5
H4A C4 H4B 109.5
C3 C4 H4C 109.5
H4A C4 H4C 109.5
H4B C4 H4C 109.5
N3 C5 C6 175.0(3)
C5 C6 H6A 109.5
C5 C6 H6B 109.5
H6A C6 H6B 109.5
C5 C6 H6C 109.5
H6A C6 H6C 109.5
H6B C6 H6C 109.5
N4 C7 C8 176.9(9)
C7 C8 H8A 109.5
C7 C8 H8B 109.5
H8A C8 H8B 109.5
C7 C8 H8C 109.5
H8A C8 H8C 109.5
H8B C8 H8C 109.5
N5 C9 C10 179.8(3)
C9 C10 H10A 109.5
C9 C10 H10B 109.5
H10A C10 H10B 109.5
C9 C10 H10C 109.5
H10A C10 H10C 109.5
H10B C10 H10C 109.5
C16_1 C11_1 C12_1 121.28(13)
C16_1 C11_1 Br1_1 119.88(11)
C12_1 C11_1 Br1_1 118.83(11)
O12_1 C12_1 C11_1 120.08(13)
O12_1 C12_1 C13_1 119.80(13)
C11_1 C12_1 C13_1 119.91(13)
C12_1 O12_1 C28_4 115.93(11)
C14_1 C13_1 C12_1 118.18(13)
C14_1 C13_1 C21_4 122.76(12)
C12_1 C13_1 C21_4 119.00(13)
C13_1 C14_1 C15_1 122.76(13)
C13_1 C14_1 H14_1 118.6
C15_1 C14_1 H14_1 118.6
C14_1 C15_1 C16_1 117.99(13)
C14_1 C15_1 C21_1 122.80(13)
C16_1 C15_1 C21_1 119.21(12)
O16_1 C16_1 C11_1 120.34(13)
O16_1 C16_1 C15_1 119.75(13)
C11_1 C16_1 C15_1 119.85(13)
C16_1 O16_1 C27_1 114.72(11)
C15_1 C21_1 C13_2 110.33(11)
C15_1 C21_1 C22_1 113.70(12)
C13_2 C21_1 C22_1 110.10(12)
C15_1 C21_1 H21_1 107.5
C13_2 C21_1 H21_1 107.5
C22_1 C21_1 H21_1 107.5
C23_1 C22_1 C21_1 112.68(12)
C23_1 C22_1 H22A_1 109.1
C21_1 C22_1 H22A_1 109.1
C23_1 C22_1 H22B_1 109.1
C21_1 C22_1 H22B_1 109.1
H22A_1 C22_1 H22B_1 107.8
C22_1 C23_1 C24_1 113.16(13)
C22_1 C23_1 H23A_1 108.9
C24_1 C23_1 H23A_1 108.9
C22_1 C23_1 H23B_1 108.9
C24_1 C23_1 H23B_1 108.9
H23A_1 C23_1 H23B_1 107.8
C25_1 C24_1 C23_1 112.99(15)
C25_1 C24_1 H24A_1 109.0
C23_1 C24_1 H24A_1 109.0
C25_1 C24_1 H24B_1 109.0
C23_1 C24_1 H24B_1 109.0
H24A_1 C24_1 H24B_1 107.8
C24_1 C25_1 C26_1 113.02(18)
C24_1 C25_1 H25A_1 109.0
C26_1 C25_1 H25A_1 109.0
C24_1 C25_1 H25B_1 109.0
C26_1 C25_1 H25B_1 109.0
H25A_1 C25_1 H25B_1 107.8
C25_1 C26_1 H26A_1 109.5
C25_1 C26_1 H26B_1 109.5
H26A_1 C26_1 H26B_1 109.5
C25_1 C26_1 H26C_1 109.5
H26A_1 C26_1 H26C_1 109.5
H26B_1 C26_1 H26C_1 109.5
O16_1 C27_1 C28_1 109.42(13)
O16_1 C27_1 H27A_1 109.8
C28_1 C27_1 H27A_1 109.8
O16_1 C27_1 H27B_1 109.8
C28_1 C27_1 H27B_1 109.8
H27A_1 C27_1 H27B_1 108.2
O12_2 C28_1 C27_1 113.52(12)
O12_2 C28_1 H28A_1 108.9
C27_1 C28_1 H28A_1 108.9
O12_2 C28_1 H28B_1 108.9
C27_1 C28_1 H28B_1 108.9
H28A_1 C28_1 H28B_1 107.7
C12_2 C11_2 C16_2 120.75(13)
C12_2 C11_2 Br2_2 119.43(11)
C16_2 C11_2 Br2_2 119.59(11)
O12_2 C12_2 C13_2 119.57(13)
O12_2 C12_2 C11_2 120.57(13)
C13_2 C12_2 C11_2 119.81(13)
C12_2 O12_2 C28_1 113.86(11)
C14_2 C13_2 C12_2 118.21(13)
C14_2 C13_2 C21_1 120.25(12)
C12_2 C13_2 C21_1 121.45(12)
C15_2 C14_2 C13_2 123.10(13)
C15_2 C14_2 H14_2 118.5
C13_2 C14_2 H14_2 118.5
C14_2 C15_2 C16_2 118.08(13)
C14_2 C15_2 C21_2 119.78(13)
C16_2 C15_2 C21_2 122.10(13)
O16_2 C16_2 C15_2 119.73(13)
O16_2 C16_2 C11_2 120.33(13)
C15_2 C16_2 C11_2 119.92(13)
C16_2 O16_2 C27_2 113.81(12)
C13_3 C21_2 C15_2 110.28(12)
C13_3 C21_2 C22_2 112.82(12)
C15_2 C21_2 C22_2 111.00(12)
C13_3 C21_2 H21_2 107.5
C15_2 C21_2 H21_2 107.5
C22_2 C21_2 H21_2 107.5
C23_2 C22_2 C21_2 113.87(13)
C23_2 C22_2 H22A_2 108.8
C21_2 C22_2 H22A_2 108.8
C23_2 C22_2 H22B_2 108.8
C21_2 C22_2 H22B_2 108.8
H22A_2 C22_2 H22B_2 107.7
C22_2 C23_2 C24_2 111.87(15)
C22_2 C23_2 H23A_2 109.2
C24_2 C23_2 H23A_2 109.2
C22_2 C23_2 H23B_2 109.2
C24_2 C23_2 H23B_2 109.2
H23A_2 C23_2 H23B_2 107.9
C25_2 C24_2 C23_2 114.61(16)
C25_2 C24_2 H24A_2 108.6
C23_2 C24_2 H24A_2 108.6
C25_2 C24_2 H24B_2 108.6
C23_2 C24_2 H24B_2 108.6
H24A_2 C24_2 H24B_2 107.6
C26_2 C25_2 C24_2 114.37(17)
C26_2 C25_2 H25A_2 108.7
C24_2 C25_2 H25A_2 108.7
C26_2 C25_2 H25B_2 108.7
C24_2 C25_2 H25B_2 108.7
H25A_2 C25_2 H25B_2 107.6
C25_2 C26_2 H26A_2 109.5
C25_2 C26_2 H26B_2 109.5
H26A_2 C26_2 H26B_2 109.5
C25_2 C26_2 H26C_2 109.5
H26A_2 C26_2 H26C_2 109.5
H26B_2 C26_2 H26C_2 109.5
O16_2 C27_2 C28_2 113.54(13)
O16_2 C27_2 H27A_2 108.9
C28_2 C27_2 H27A_2 108.9
O16_2 C27_2 H27B_2 108.9
C28_2 C27_2 H27B_2 108.9
H27A_2 C27_2 H27B_2 107.7
O12_3 C28_2 C27_2 108.32(13)
O12_3 C28_2 H28A_2 110.0
C27_2 C28_2 H28A_2 110.0
O12_3 C28_2 H28B_2 110.0
C27_2 C28_2 H28B_2 110.0
H28A_2 C28_2 H28B_2 108.4
C16_3 C11_3 C12_3 120.98(13)
C16_3 C11_3 Br3_3 119.65(11)
C12_3 C11_3 Br3_3 119.29(11)
O12_3 C12_3 C11_3 120.36(13)
O12_3 C12_3 C13_3 119.47(13)
C11_3 C12_3 C13_3 119.94(13)
C12_3 O12_3 C28_2 116.60(12)
C14_3 C13_3 C12_3 118.19(13)
C14_3 C13_3 C21_2 123.02(13)
C12_3 C13_3 C21_2 118.78(13)
C15_3 C14_3 C13_3 122.48(13)
C15_3 C14_3 H14_3 118.8
C13_3 C14_3 H14_3 118.8
C14_3 C15_3 C16_3 118.50(13)
C14_3 C15_3 C21_3 122.70(12)
C16_3 C15_3 C21_3 118.77(13)
O16_3 C16_3 C11_3 120.16(13)
O16_3 C16_3 C15_3 119.82(13)
C11_3 C16_3 C15_3 119.87(13)
C16_3 O16_3 C27_3 115.63(11)
C15_3 C21_3 C13_4 110.73(11)
C15_3 C21_3 C22_3 113.05(12)
C13_4 C21_3 C22_3 111.39(11)
C15_3 C21_3 H21_3 107.1
C13_4 C21_3 H21_3 107.1
C22_3 C21_3 H21_3 107.1
C23_3 C22_3 C21_3 111.42(12)
C23_3 C22_3 H22A_3 109.3
C21_3 C22_3 H22A_3 109.3
C23_3 C22_3 H22B_3 109.3
C21_3 C22_3 H22B_3 109.3
H22A_3 C22_3 H22B_3 108.0
C22_3 C23_3 C24_3 113.67(13)
C22_3 C23_3 H23A_3 108.8
C24_3 C23_3 H23A_3 108.8
C22_3 C23_3 H23B_3 108.8
C24_3 C23_3 H23B_3 108.8
H23A_3 C23_3 H23B_3 107.7
C25_3 C24_3 C23_3 114.17(14)
C25_3 C24_3 H24A_3 108.7
C23_3 C24_3 H24A_3 108.7
C25_3 C24_3 H24B_3 108.7
C23_3 C24_3 H24B_3 108.7
H24A_3 C24_3 H24B_3 107.6
C24_3 C25_3 C26_3 112.43(16)
C24_3 C25_3 H25A_3 109.1
C26_3 C25_3 H25A_3 109.1
C24_3 C25_3 H25B_3 109.1
C26_3 C25_3 H25B_3 109.1
H25A_3 C25_3 H25B_3 107.8
C25_3 C26_3 H26A_3 109.5
C25_3 C26_3 H26B_3 109.5
H26A_3 C26_3 H26B_3 109.5
C25_3 C26_3 H26C_3 109.5
H26A_3 C26_3 H26C_3 109.5
H26B_3 C26_3 H26C_3 109.5
O16_3 C27_3 C28_3 108.49(13)
O16_3 C27_3 H27A_3 110.0
C28_3 C27_3 H27A_3 110.0
O16_3 C27_3 H27B_3 110.0
C28_3 C27_3 H27B_3 110.0
H27A_3 C27_3 H27B_3 108.4
O12_4 C28_3 C27_3 113.02(12)
O12_4 C28_3 H28A_3 109.0
C27_3 C28_3 H28A_3 109.0
O12_4 C28_3 H28B_3 109.0
C27_3 C28_3 H28B_3 109.0
H28A_3 C28_3 H28B_3 107.8
C12_4 C11_4 C16_4 121.05(13)
C12_4 C11_4 Br4_4 119.18(10)
C16_4 C11_4 Br4_4 119.72(11)
O12_4 C12_4 C11_4 120.37(13)
O12_4 C12_4 C13_4 119.50(13)
C11_4 C12_4 C13_4 120.10(12)
C12_4 O12_4 C28_3 114.59(11)
C14_4 C13_4 C12_4 117.83(13)
C14_4 C13_4 C21_3 120.69(12)
C12_4 C13_4 C21_3 121.47(12)
C15_4 C14_4 C13_4 123.14(13)
C15_4 C14_4 H14_4 118.4
C13_4 C14_4 H14_4 118.4
C14_4 C15_4 C16_4 118.05(12)
C14_4 C15_4 C21_4 120.76(12)
C16_4 C15_4 C21_4 121.18(12)
O16_4 C16_4 C11_4 120.46(13)
O16_4 C16_4 C15_4 119.81(12)
C11_4 C16_4 C15_4 119.72(13)
C16_4 O16_4 C27_4 114.00(11)
C13_1 C21_4 C15_4 111.24(11)
C13_1 C21_4 C22_4 112.32(11)
C15_4 C21_4 C22_4 112.01(11)
C13_1 C21_4 H21_4 107.0
C15_4 C21_4 H21_4 107.0
C22_4 C21_4 H21_4 107.0
C23_4 C22_4 C21_4 112.88(12)
C23_4 C22_4 H22A_4 109.0
C21_4 C22_4 H22A_4 109.0
C23_4 C22_4 H22B_4 109.0
C21_4 C22_4 H22B_4 109.0
H22A_4 C22_4 H22B_4 107.8
C22_4 C23_4 C24_4 112.43(13)
C22_4 C23_4 H23A_4 109.1
C24_4 C23_4 H23A_4 109.1
C22_4 C23_4 H23B_4 109.1
C24_4 C23_4 H23B_4 109.1
H23A_4 C23_4 H23B_4 107.9
C25_4 C24_4 C23_4 112.77(14)
C25_4 C24_4 H24A_4 109.0
C23_4 C24_4 H24A_4 109.0
C25_4 C24_4 H24B_4 109.0
C23_4 C24_4 H24B_4 109.0
H24A_4 C24_4 H24B_4 107.8
C26_4 C25_4 C24_4 113.20(17)
C26_4 C25_4 H25A_4 108.9
C24_4 C25_4 H25A_4 108.9
C26_4 C25_4 H25B_4 108.9
C24_4 C25_4 H25B_4 108.9
H25A_4 C25_4 H25B_4 107.8
C25_4 C26_4 H26A_4 109.5
C25_4 C26_4 H26B_4 109.5
H26A_4 C26_4 H26B_4 109.5
C25_4 C26_4 H26C_4 109.5
H26A_4 C26_4 H26C_4 109.5
H26B_4 C26_4 H26C_4 109.5
O16_4 C27_4 C28_4 112.69(12)
O16_4 C27_4 H27A_4 109.1
C28_4 C27_4 H27A_4 109.1
O16_4 C27_4 H27B_4 109.1
C28_4 C27_4 H27B_4 109.1
H27A_4 C27_4 H27B_4 107.8
O12_1 C28_4 C27_4 108.33(12)
O12_1 C28_4 H28A_4 110.0
C27_4 C28_4 H28A_4 110.0
O12_1 C28_4 H28B_4 110.0
C27_4 C28_4 H28B_4 110.0
H28A_4 C28_4 H28B_4 108.4
C16_5 C11_5 C12_5 120.93(13)
C16_5 C11_5 Br5_5 119.04(11)
C12_5 C11_5 Br5_5 120.03(11)
O12_5 C12_5 C11_5 120.21(13)
O12_5 C12_5 C13_5 119.49(13)
C11_5 C12_5 C13_5 120.21(13)
C12_5 O12_5 C28_8 114.89(11)
C14_5 C13_5 C12_5 118.00(13)
C14_5 C13_5 C21_8 122.31(13)
C12_5 C13_5 C21_8 119.68(13)
C15_5 C14_5 C13_5 122.46(13)
C15_5 C14_5 H14_5 118.8
C13_5 C14_5 H14_5 118.8
C14_5 C15_5 C16_5 118.72(13)
C14_5 C15_5 C21_5 122.75(13)
C16_5 C15_5 C21_5 118.51(13)
O16_5 C16_5 C11_5 120.29(13)
O16_5 C16_5 C15_5 119.90(13)
C11_5 C16_5 C15_5 119.64(14)
C16_5 O16_5 C27_5 116.00(12)
C15_5 C21_5 C13_6 110.61(11)
C15_5 C21_5 C22_5 113.04(12)
C13_6 C21_5 C22_5 111.74(12)
C15_5 C21_5 H21_5 107.0
C13_6 C21_5 H21_5 107.0
C22_5 C21_5 H21_5 107.0
C23_5 C22_5 C21_5 112.06(13)
C23_5 C22_5 H22A_5 109.2
C21_5 C22_5 H22A_5 109.2
C23_5 C22_5 H22B_5 109.2
C21_5 C22_5 H22B_5 109.2
H22A_5 C22_5 H22B_5 107.9
C22_5 C23_5 C24_5 113.37(14)
C22_5 C23_5 H23A_5 108.9
C24_5 C23_5 H23A_5 108.9
C22_5 C23_5 H23B_5 108.9
C24_5 C23_5 H23B_5 108.9
H23A_5 C23_5 H23B_5 107.7
C25_5 C24_5 C23_5 112.57(15)
C25_5 C24_5 H24A_5 109.1
C23_5 C24_5 H24A_5 109.1
C25_5 C24_5 H24B_5 109.1
C23_5 C24_5 H24B_5 109.1
H24A_5 C24_5 H24B_5 107.8
C26_5 C25_5 C24_5 114.52(18)
C26_5 C25_5 H25A_5 108.6
C24_5 C25_5 H25A_5 108.6
C26_5 C25_5 H25B_5 108.6
C24_5 C25_5 H25B_5 108.6
H25A_5 C25_5 H25B_5 107.6
C25_5 C26_5 H26A_5 109.5
C25_5 C26_5 H26B_5 109.5
H26A_5 C26_5 H26B_5 109.5
C25_5 C26_5 H26C_5 109.5
H26A_5 C26_5 H26C_5 109.5
H26B_5 C26_5 H26C_5 109.5
O16_5 C27_5 C28_5 109.40(13)
O16_5 C27_5 H27A_5 109.8
C28_5 C27_5 H27A_5 109.8
O16_5 C27_5 H27B_5 109.8
C28_5 C27_5 H27B_5 109.8
H27A_5 C27_5 H27B_5 108.2
O12_6 C28_5 C27_5 113.51(13)
O12_6 C28_5 H28A_5 108.9
C27_5 C28_5 H28A_5 108.9
O12_6 C28_5 H28B_5 108.9
C27_5 C28_5 H28B_5 108.9
H28A_5 C28_5 H28B_5 107.7
C16_6 C11_6 C12_6 121.53(13)
C16_6 C11_6 Br6_6 119.05(11)
C12_6 C11_6 Br6_6 119.30(11)
O12_6 C12_6 C11_6 121.02(13)
O12_6 C12_6 C13_6 119.57(13)
C11_6 C12_6 C13_6 119.33(14)
C12_6 O12_6 C28_5 114.86(12)
C14_6 C13_6 C12_6 118.46(13)
C14_6 C13_6 C21_5 121.00(13)
C12_6 C13_6 C21_5 120.52(13)
C13_6 C14_6 C15_6 122.84(13)
C13_6 C14_6 H14_6 118.6
C15_6 C14_6 H14_6 118.6
C16_6 C15_6 C14_6 118.12(13)
C16_6 C15_6 C21_6 121.14(13)
C14_6 C15_6 C21_6 120.70(13)
O16_6 C16_6 C15_6 119.73(13)
O16_6 C16_6 C11_6 120.49(13)
C15_6 C16_6 C11_6 119.68(13)
C16_6 O16_6 C27_6 114.94(11)
C15_7 C21_6 C15_6 110.58(12)
C15_7 C21_6 C22_6 111.95(12)
C15_6 C21_6 C22_6 110.97(12)
C15_7 C21_6 H21_6 107.7
C15_6 C21_6 H21_6 107.7
C22_6 C21_6 H21_6 107.7
C23_6 C22_6 C21_6 114.73(13)
C23_6 C22_6 H22A_6 108.6
C21_6 C22_6 H22A_6 108.6
C23_6 C22_6 H22B_6 108.6
C21_6 C22_6 H22B_6 108.6
H22A_6 C22_6 H22B_6 107.6
C22_6 C23_6 C24_6 111.45(13)
C22_6 C23_6 H23A_6 109.3
C24_6 C23_6 H23A_6 109.3
C22_6 C23_6 H23B_6 109.3
C24_6 C23_6 H23B_6 109.3
H23A_6 C23_6 H23B_6 108.0
C23_6 C24_6 C25_6 114.48(15)
C23_6 C24_6 H24A_6 108.6
C25_6 C24_6 H24A_6 108.6
C23_6 C24_6 H24B_6 108.6
C25_6 C24_6 H24B_6 108.6
H24A_6 C24_6 H24B_6 107.6
C26_6 C25_6 C24_6 112.55(18)
C26_6 C25_6 H25A_6 109.1
C24_6 C25_6 H25A_6 109.1
C26_6 C25_6 H25B_6 109.1
C24_6 C25_6 H25B_6 109.1
H25A_6 C25_6 H25B_6 107.8
C25_6 C26_6 H26A_6 109.5
C25_6 C26_6 H26B_6 109.5
H26A_6 C26_6 H26B_6 109.5
C25_6 C26_6 H26C_6 109.5
H26A_6 C26_6 H26C_6 109.5
H26B_6 C26_6 H26C_6 109.5
O16_6 C27_6 C28_6 113.00(13)
O16_6 C27_6 H27A_6 109.0
C28_6 C27_6 H27A_6 109.0
O16_6 C27_6 H27B_6 109.0
C28_6 C27_6 H27B_6 109.0
H27A_6 C27_6 H27B_6 107.8
O12_7 C28_6 C27_6 109.16(13)
O12_7 C28_6 H28A_6 109.8
C27_6 C28_6 H28A_6 109.8
O12_7 C28_6 H28B_6 109.8
C27_6 C28_6 H28B_6 109.8
H28A_6 C28_6 H28B_6 108.3
C12_7 C11_7 C16_7 121.44(14)
C12_7 C11_7 Br7_7 119.86(12)
C16_7 C11_7 Br7_7 118.70(12)
O12_7 C12_7 C11_7 120.39(13)
O12_7 C12_7 C15_7 119.86(14)
C11_7 C12_7 C15_7 119.71(14)
C12_7 O12_7 C28_6 114.95(12)
C14_7 C13_7 C16_7 118.37(14)
C14_7 C13_7 C21_7 121.95(13)
C16_7 C13_7 C21_7 119.67(13)
C15_7 C14_7 C13_7 122.89(13)
C15_7 C14_7 H14_7 118.6
C13_7 C14_7 H14_7 118.6
C14_7 C15_7 C12_7 117.99(14)
C14_7 C15_7 C21_6 121.68(13)
C12_7 C15_7 C21_6 120.33(13)
O16_7 C16_7 C11_7 120.26(13)
O16_7 C16_7 C13_7 120.06(14)
C11_7 C16_7 C13_7 119.55(14)
C16_7 O16_7 C27_7 116.40(12)
C13_7 C21_7 C13_8 110.27(12)
C13_7 C21_7 C22_7 113.28(12)
C13_8 C21_7 C22_7 111.95(12)
C13_7 C21_7 H21_7 107.0
C13_8 C21_7 H21_7 107.0
C22_7 C21_7 H21_7 107.0
C23_7 C22_7 C21_7 111.41(13)
C23_7 C22_7 H22A_7 109.3
C21_7 C22_7 H22A_7 109.3
C23_7 C22_7 H22B_7 109.3
C21_7 C22_7 H22B_7 109.3
H22A_7 C22_7 H22B_7 108.0
C22_7 C23_7 C24_7 113.52(15)
C22_7 C23_7 H23A_7 108.9
C24_7 C23_7 H23A_7 108.9
C22_7 C23_7 H23B_7 108.9
C24_7 C23_7 H23B_7 108.9
H23A_7 C23_7 H23B_7 107.7
C25_7 C24_7 C23_7 113.22(15)
C25_7 C24_7 H24A_7 108.9
C23_7 C24_7 H24A_7 108.9
C25_7 C24_7 H24B_7 108.9
C23_7 C24_7 H24B_7 108.9
H24A_7 C24_7 H24B_7 107.7
C26_7 C25_7 C24_7 114.65(18)
C26_7 C25_7 H25A_7 108.6
C24_7 C25_7 H25A_7 108.6
C26_7 C25_7 H25B_7 108.6
C24_7 C25_7 H25B_7 108.6
H25A_7 C25_7 H25B_7 107.6
C25_7 C26_7 H26A_7 109.5
C25_7 C26_7 H26B_7 109.5
H26A_7 C26_7 H26B_7 109.5
C25_7 C26_7 H26C_7 109.5
H26A_7 C26_7 H26C_7 109.5
H26B_7 C26_7 H26C_7 109.5
O16_7 C27_7 C28_7 109.59(14)
O16_7 C27_7 H27A_7 109.8
C28_7 C27_7 H27A_7 109.8
O16_7 C27_7 H27B_7 109.8
C28_7 C27_7 H27B_7 109.8
H27A_7 C27_7 H27B_7 108.2
O12_8 C28_7 C27_7 113.67(13)
O12_8 C28_7 H28A_7 108.8
C27_7 C28_7 H28A_7 108.8
O12_8 C28_7 H28B_7 108.8
C27_7 C28_7 H28B_7 108.8
H28A_7 C28_7 H28B_7 107.7
C16_8 C11_8 C12_8 121.72(13)
C16_8 C11_8 Br8_8 119.19(11)
C12_8 C11_8 Br8_8 118.90(11)
O12_8 C12_8 C11_8 120.96(13)
O12_8 C12_8 C13_8 119.50(13)
C11_8 C12_8 C13_8 119.31(13)
C12_8 O12_8 C28_7 116.26(12)
C14_8 C13_8 C12_8 118.12(13)
C14_8 C13_8 C21_7 121.83(13)
C12_8 C13_8 C21_7 120.05(13)
C15_8 C14_8 C13_8 123.22(13)
C15_8 C14_8 H14_8 118.4
C13_8 C14_8 H14_8 118.4
C14_8 C15_8 C16_8 117.97(13)
C14_8 C15_8 C21_8 121.90(13)
C16_8 C15_8 C21_8 120.11(12)
O16_8 C16_8 C11_8 120.57(13)
O16_8 C16_8 C15_8 119.57(13)
C11_8 C16_8 C15_8 119.64(13)
C16_8 O16_8 C27_8 116.04(11)
C13_5 C21_8 C15_8 110.55(11)
C13_5 C21_8 C22_8 113.65(12)
C15_8 C21_8 C22_8 111.44(12)
C13_5 C21_8 H21_8 106.9
C15_8 C21_8 H21_8 106.9
C22_8 C21_8 H21_8 106.9
C23_8 C22_8 C21_8 111.45(12)
C23_8 C22_8 H22A_8 109.3
C21_8 C22_8 H22A_8 109.3
C23_8 C22_8 H22B_8 109.3
C21_8 C22_8 H22B_8 109.3
H22A_8 C22_8 H22B_8 108.0
C24_8 C23_8 C22_8 114.02(14)
C24_8 C23_8 H23A_8 108.7
C22_8 C23_8 H23A_8 108.7
C24_8 C23_8 H23B_8 108.7
C22_8 C23_8 H23B_8 108.7
H23A_8 C23_8 H23B_8 107.6
C23_8 C24_8 C25_8 112.46(15)
C23_8 C24_8 H24A_8 109.1
C25_8 C24_8 H24A_8 109.1
C23_8 C24_8 H24B_8 109.1
C25_8 C24_8 H24B_8 109.1
H24A_8 C24_8 H24B_8 107.8
C26_8 C25_8 C24_8 113.49(18)
C26_8 C25_8 H25A_8 108.9
C24_8 C25_8 H25A_8 108.9
C26_8 C25_8 H25B_8 108.9
C24_8 C25_8 H25B_8 108.9
H25A_8 C25_8 H25B_8 107.7
C25_8 C26_8 H26A_8 109.5
C25_8 C26_8 H26B_8 109.5
H26A_8 C26_8 H26B_8 109.5
C25_8 C26_8 H26C_8 109.5
H26A_8 C26_8 H26C_8 109.5
H26B_8 C26_8 H26C_8 109.5
O16_8 C27_8 C28_8 113.43(12)
O16_8 C27_8 H27A_8 108.9
C28_8 C27_8 H27A_8 108.9
O16_8 C27_8 H27B_8 108.9
C28_8 C27_8 H27B_8 108.9
H27A_8 C27_8 H27B_8 107.7
O12_5 C28_8 C27_8 109.57(13)
O12_5 C28_8 H28A_8 109.8
C27_8 C28_8 H28A_8 109.8
O12_5 C28_8 H28B_8 109.8
C27_8 C28_8 H28B_8 109.8
H28A_8 C28_8 H28B_8 108.2

loop_
_geom_bond_atom_site_label_1
_geom_bond_atom_site_label_2
_geom_bond_distance
N1 C1 1.136(3)
C1 C2 1.469(3)
C2 H2A 0.9800
C2 H2B 0.9800
C2 H2C 0.9800
N2 C3 1.138(3)
C3 C4 1.460(3)
C4 H4A 0.9800
C4 H4B 0.9800
C4 H4C 0.9800
N3 C5 1.119(3)
C5 C6 1.463(4)
C6 H6A 0.9800
C6 H6B 0.9800
C6 H6C 0.9800
N4 C7 1.144(8)
C7 C8 1.450(9)
C8 H8A 0.9800
C8 H8B 0.9800
C8 H8C 0.9800
N5 C9 1.141(3)
C9 C10 1.441(3)
C10 H10A 0.9800
C10 H10B 0.9800
C10 H10C 0.9800
Br1_1 C11_1 1.8895(14)
C11_1 C16_1 1.391(2)
C11_1 C12_1 1.393(2)
C12_1 O12_1 1.3726(18)
C12_1 C13_1 1.4012(19)
O12_1 C28_4 1.4446(18)
C13_1 C14_1 1.395(2)
C13_1 C21_4 1.521(2)
C14_1 C15_1 1.400(2)
C14_1 H14_1 0.9500
C15_1 C16_1 1.405(2)
C15_1 C21_1 1.520(2)
C16_1 O16_1 1.3778(17)
O16_1 C27_1 1.4411(18)
C21_1 C13_2 1.524(2)
C21_1 C22_1 1.546(2)
C21_1 H21_1 1.0000
C22_1 C23_1 1.526(2)
C22_1 H22A_1 0.9900
C22_1 H22B_1 0.9900
C23_1 C24_1 1.528(2)
C23_1 H23A_1 0.9900
C23_1 H23B_1 0.9900
C24_1 C25_1 1.526(2)
C24_1 H24A_1 0.9900
C24_1 H24B_1 0.9900
C25_1 C26_1 1.528(3)
C25_1 H25A_1 0.9900
C25_1 H25B_1 0.9900
C26_1 H26A_1 0.9800
C26_1 H26B_1 0.9800
C26_1 H26C_1 0.9800
C27_1 C28_1 1.510(2)
C27_1 H27A_1 0.9900
C27_1 H27B_1 0.9900
C28_1 O12_2 1.449(2)
C28_1 H28A_1 0.9900
C28_1 H28B_1 0.9900
Br2_2 C11_2 1.8873(15)
C11_2 C12_2 1.400(2)
C11_2 C16_2 1.401(2)
C12_2 O12_2 1.3804(17)
C12_2 C13_2 1.397(2)
C13_2 C14_2 1.3938(19)
C14_2 C15_2 1.392(2)
C14_2 H14_2 0.9500
C15_2 C16_2 1.398(2)
C15_2 C21_2 1.528(2)
C16_2 O16_2 1.3784(18)
O16_2 C27_2 1.444(2)
C21_2 C13_3 1.524(2)
C21_2 C22_2 1.541(2)
C21_2 H21_2 1.0000
C22_2 C23_2 1.524(2)
C22_2 H22A_2 0.9900
C22_2 H22B_2 0.9900
C23_2 C24_2 1.536(2)
C23_2 H23A_2 0.9900
C23_2 H23B_2 0.9900
C24_2 C25_2 1.531(3)
C24_2 H24A_2 0.9900
C24_2 H24B_2 0.9900
C25_2 C26_2 1.512(3)
C25_2 H25A_2 0.9900
C25_2 H25B_2 0.9900
C26_2 H26A_2 0.9800
C26_2 H26B_2 0.9800
C26_2 H26C_2 0.9800
C27_2 C28_2 1.511(2)
C27_2 H27A_2 0.9900
C27_2 H27B_2 0.9900
C28_2 O12_3 1.4384(19)
C28_2 H28A_2 0.9900
C28_2 H28B_2 0.9900
Br3_3 C11_3 1.8911(14)
C11_3 C16_3 1.391(2)
C11_3 C12_3 1.396(2)
C12_3 O12_3 1.3736(18)
C12_3 C13_3 1.405(2)
C13_3 C14_3 1.396(2)
C14_3 C15_3 1.393(2)
C14_3 H14_3 0.9500
C15_3 C16_3 1.404(2)
C15_3 C21_3 1.525(2)
C16_3 O16_3 1.3762(18)
O16_3 C27_3 1.4414(19)
C21_3 C13_4 1.526(2)
C21_3 C22_3 1.538(2)
C21_3 H21_3 1.0000
C22_3 C23_3 1.529(2)
C22_3 H22A_3 0.9900
C22_3 H22B_3 0.9900
C23_3 C24_3 1.534(2)
C23_3 H23A_3 0.9900
C23_3 H23B_3 0.9900
C24_3 C25_3 1.519(2)
C24_3 H24A_3 0.9900
C24_3 H24B_3 0.9900
C25_3 C26_3 1.528(3)
C25_3 H25A_3 0.9900
C25_3 H25B_3 0.9900
C26_3 H26A_3 0.9800
C26_3 H26B_3 0.9800
C26_3 H26C_3 0.9800
C27_3 C28_3 1.503(2)
C27_3 H27A_3 0.9900
C27_3 H27B_3 0.9900
C28_3 O12_4 1.4476(18)
C28_3 H28A_3 0.9900
C28_3 H28B_3 0.9900
Br4_4 C11_4 1.8905(14)
C11_4 C12_4 1.396(2)
C11_4 C16_4 1.3995(19)
C12_4 O12_4 1.3827(16)
C12_4 C13_4 1.400(2)
C13_4 C14_4 1.3994(18)
C14_4 C15_4 1.3952(19)
C14_4 H14_4 0.9500
C15_4 C16_4 1.4030(19)
C15_4 C21_4 1.5283(19)
C16_4 O16_4 1.3788(17)
O16_4 C27_4 1.4492(18)
C21_4 C22_4 1.5379(19)
C21_4 H21_4 1.0000
C22_4 C23_4 1.523(2)
C22_4 H22A_4 0.9900
C22_4 H22B_4 0.9900
C23_4 C24_4 1.525(2)
C23_4 H23A_4 0.9900
C23_4 H23B_4 0.9900
C24_4 C25_4 1.524(2)
C24_4 H24A_4 0.9900
C24_4 H24B_4 0.9900
C25_4 C26_4 1.523(3)
C25_4 H25A_4 0.9900
C25_4 H25B_4 0.9900
C26_4 H26A_4 0.9800
C26_4 H26B_4 0.9800
C26_4 H26C_4 0.9800
C27_4 C28_4 1.504(2)
C27_4 H27A_4 0.9900
C27_4 H27B_4 0.9900
C28_4 H28A_4 0.9900
C28_4 H28B_4 0.9900
Br5_5 C11_5 1.8881(15)
C11_5 C16_5 1.395(2)
C11_5 C12_5 1.397(2)
C12_5 O12_5 1.3804(18)
C12_5 C13_5 1.400(2)
O12_5 C28_8 1.4437(19)
C13_5 C14_5 1.399(2)
C13_5 C21_8 1.520(2)
C14_5 C15_5 1.395(2)
C14_5 H14_5 0.9500
C15_5 C16_5 1.399(2)
C15_5 C21_5 1.524(2)
C16_5 O16_5 1.3728(18)
O16_5 C27_5 1.4398(19)
C21_5 C13_6 1.530(2)
C21_5 C22_5 1.534(2)
C21_5 H21_5 1.0000
C22_5 C23_5 1.518(2)
C22_5 H22A_5 0.9900
C22_5 H22B_5 0.9900
C23_5 C24_5 1.521(2)
C23_5 H23A_5 0.9900
C23_5 H23B_5 0.9900
C24_5 C25_5 1.517(3)
C24_5 H24A_5 0.9900
C24_5 H24B_5 0.9900
C25_5 C26_5 1.509(3)
C25_5 H25A_5 0.9900
C25_5 H25B_5 0.9900
C26_5 H26A_5 0.9800
C26_5 H26B_5 0.9800
C26_5 H26C_5 0.9800
C27_5 C28_5 1.510(2)
C27_5 H27A_5 0.9900
C27_5 H27B_5 0.9900
C28_5 O12_6 1.4469(19)
C28_5 H28A_5 0.9900
C28_5 H28B_5 0.9900
Br6_6 C11_6 1.8900(14)
C11_6 C16_6 1.398(2)
C11_6 C12_6 1.398(2)
C12_6 O12_6 1.3744(18)
C12_6 C13_6 1.400(2)
C13_6 C14_6 1.395(2)
C14_6 C15_6 1.3997(19)
C14_6 H14_6 0.9500
C15_6 C16_6 1.397(2)
C15_6 C21_6 1.528(2)
C16_6 O16_6 1.3800(17)
O16_6 C27_6 1.4420(19)
C21_6 C15_7 1.526(2)
C21_6 C22_6 1.543(2)
C21_6 H21_6 1.0000
C22_6 C23_6 1.523(2)
C22_6 H22A_6 0.9900
C22_6 H22B_6 0.9900
C23_6 C24_6 1.524(2)
C23_6 H23A_6 0.9900
C23_6 H23B_6 0.9900
C24_6 C25_6 1.527(3)
C24_6 H24A_6 0.9900
C24_6 H24B_6 0.9900
C25_6 C26_6 1.521(3)
C25_6 H25A_6 0.9900
C25_6 H25B_6 0.9900
C26_6 H26A_6 0.9800
C26_6 H26B_6 0.9800
C26_6 H26C_6 0.9800
C27_6 C28_6 1.505(2)
C27_6 H27A_6 0.9900
C27_6 H27B_6 0.9900
C28_6 O12_7 1.442(2)
C28_6 H28A_6 0.9900
C28_6 H28B_6 0.9900
Br7_7 C11_7 1.8960(15)
C11_7 C12_7 1.395(2)
C11_7 C16_7 1.396(2)
C12_7 O12_7 1.3754(19)
C12_7 C15_7 1.404(2)
C13_7 C14_7 1.396(2)
C13_7 C16_7 1.399(2)
C13_7 C21_7 1.515(2)
C14_7 C15_7 1.396(2)
C14_7 H14_7 0.9500
C16_7 O16_7 1.3752(19)
O16_7 C27_7 1.439(2)
C21_7 C13_8 1.530(2)
C21_7 C22_7 1.542(2)
C21_7 H21_7 1.0000
C22_7 C23_7 1.522(2)
C22_7 H22A_7 0.9900
C22_7 H22B_7 0.9900
C23_7 C24_7 1.522(2)
C23_7 H23A_7 0.9900
C23_7 H23B_7 0.9900
C24_7 C25_7 1.519(3)
C24_7 H24A_7 0.9900
C24_7 H24B_7 0.9900
C25_7 C26_7 1.516(3)
C25_7 H25A_7 0.9900
C25_7 H25B_7 0.9900
C26_7 H26A_7 0.9800
C26_7 H26B_7 0.9800
C26_7 H26C_7 0.9800
C27_7 C28_7 1.502(2)
C27_7 H27A_7 0.9900
C27_7 H27B_7 0.9900
C28_7 O12_8 1.440(2)
C28_7 H28A_7 0.9900
C28_7 H28B_7 0.9900
Br8_8 C11_8 1.8855(15)
C11_8 C16_8 1.397(2)
C11_8 C12_8 1.398(2)
C12_8 O12_8 1.3742(18)
C12_8 C13_8 1.405(2)
C13_8 C14_8 1.398(2)
C14_8 C15_8 1.3963(19)
C14_8 H14_8 0.9500
C15_8 C16_8 1.403(2)
C15_8 C21_8 1.533(2)
C16_8 O16_8 1.3775(17)
O16_8 C27_8 1.4371(19)
C21_8 C22_8 1.536(2)
C21_8 H21_8 1.0000
C22_8 C23_8 1.528(2)
C22_8 H22A_8 0.9900
C22_8 H22B_8 0.9900
C23_8 C24_8 1.523(2)
C23_8 H23A_8 0.9900
C23_8 H23B_8 0.9900
C24_8 C25_8 1.528(3)
C24_8 H24A_8 0.9900
C24_8 H24B_8 0.9900
C25_8 C26_8 1.512(3)
C25_8 H25A_8 0.9900
C25_8 H25B_8 0.9900
C26_8 H26A_8 0.9800
C26_8 H26B_8 0.9800
C26_8 H26C_8 0.9800
C27_8 C28_8 1.505(2)
C27_8 H27A_8 0.9900
C27_8 H27B_8 0.9900
C28_8 H28A_8 0.9900
C28_8 H28B_8 0.9900

loop_
_geom_torsion_atom_site_label_1
_geom_torsion_atom_site_label_2
_geom_torsion_atom_site_label_3
_geom_torsion_atom_site_label_4
_geom_torsion
C16_1 C11_1 C12_1 O12_1 -175.34(13)
Br1_1 C11_1 C12_1 O12_1 3.74(18)
C16_1 C11_1 C12_1 C13_1 -0.6(2)
Br1_1 C11_1 C12_1 C13_1 178.47(10)
C11_1 C12_1 O12_1 C28_4 -94.41(15)
C13_1 C12_1 O12_1 C28_4 90.86(16)
O12_1 C12_1 C13_1 C14_1 176.40(12)
C11_1 C12_1 C13_1 C14_1 1.7(2)
O12_1 C12_1 C13_1 C21_4 -0.89(19)
C11_1 C12_1 C13_1 C21_4 -175.63(12)
C12_1 C13_1 C14_1 C15_1 -1.9(2)
C21_4 C13_1 C14_1 C15_1 175.31(12)
C13_1 C14_1 C15_1 C16_1 1.0(2)
C13_1 C14_1 C15_1 C21_1 -179.68(12)
C12_1 C11_1 C16_1 O16_1 176.84(13)
Br1_1 C11_1 C16_1 O16_1 -2.23(18)
C12_1 C11_1 C16_1 C15_1 -0.3(2)
Br1_1 C11_1 C16_1 C15_1 -179.39(10)
C14_1 C15_1 C16_1 O16_1 -177.02(12)
C21_1 C15_1 C16_1 O16_1 3.59(19)
C14_1 C15_1 C16_1 C11_1 0.2(2)
C21_1 C15_1 C16_1 C11_1 -179.23(12)
C11_1 C16_1 O16_1 C27_1 89.44(16)
C15_1 C16_1 O16_1 C27_1 -93.40(16)
C14_1 C15_1 C21_1 C13_2 -97.06(15)
C16_1 C15_1 C21_1 C13_2 82.30(15)
C14_1 C15_1 C21_1 C22_1 27.20(18)
C16_1 C15_1 C21_1 C22_1 -153.44(12)
C15_1 C21_1 C22_1 C23_1 173.32(12)
C13_2 C21_1 C22_1 C23_1 -62.29(15)
C21_1 C22_1 C23_1 C24_1 169.37(12)
C22_1 C23_1 C24_1 C25_1 172.18(13)
C23_1 C24_1 C25_1 C26_1 -177.12(15)
C16_1 O16_1 C27_1 C28_1 136.73(13)
O16_1 C27_1 C28_1 O12_2 -58.93(16)
C16_2 C11_2 C12_2 O12_2 178.49(14)
Br2_2 C11_2 C12_2 O12_2 -7.0(2)
C16_2 C11_2 C12_2 C13_2 -4.1(2)
Br2_2 C11_2 C12_2 C13_2 170.45(11)
C13_2 C12_2 O12_2 C28_1 102.79(16)
C11_2 C12_2 O12_2 C28_1 -79.74(17)
C27_1 C28_1 O12_2 C12_2 -56.71(17)
O12_2 C12_2 C13_2 C14_2 -179.91(13)
C11_2 C12_2 C13_2 C14_2 2.6(2)
O12_2 C12_2 C13_2 C21_1 3.5(2)
C11_2 C12_2 C13_2 C21_1 -174.02(14)
C15_1 C21_1 C13_2 C14_2 74.63(17)
C22_1 C21_1 C13_2 C14_2 -51.67(17)
C15_1 C21_1 C13_2 C12_2 -108.81(15)
C22_1 C21_1 C13_2 C12_2 124.89(14)
C12_2 C13_2 C14_2 C15_2 -1.2(2)
C21_1 C13_2 C14_2 C15_2 175.50(13)
C13_2 C14_2 C15_2 C16_2 1.1(2)
C13_2 C14_2 C15_2 C21_2 -176.62(13)
C14_2 C15_2 C16_2 O16_2 179.40(13)
C21_2 C15_2 C16_2 O16_2 -3.0(2)
C14_2 C15_2 C16_2 C11_2 -2.4(2)
C21_2 C15_2 C16_2 C11_2 175.22(14)
C12_2 C11_2 C16_2 O16_2 -177.87(14)
Br2_2 C11_2 C16_2 O16_2 7.6(2)
C12_2 C11_2 C16_2 C15_2 4.0(2)
Br2_2 C11_2 C16_2 C15_2 -170.53(11)
C15_2 C16_2 O16_2 C27_2 -102.85(16)
C11_2 C16_2 O16_2 C27_2 78.98(17)
C14_2 C15_2 C21_2 C13_3 -73.80(17)
C16_2 C15_2 C21_2 C13_3 108.61(16)
C14_2 C15_2 C21_2 C22_2 51.98(18)
C16_2 C15_2 C21_2 C22_2 -125.61(15)
C13_3 C21_2 C22_2 C23_2 -173.89(13)
C15_2 C21_2 C22_2 C23_2 61.76(17)
C21_2 C22_2 C23_2 C24_2 -178.14(13)
C22_2 C23_2 C24_2 C25_2 167.40(15)
C23_2 C24_2 C25_2 C26_2 64.8(2)
C16_2 O16_2 C27_2 C28_2 54.31(17)
O16_2 C27_2 C28_2 O12_3 59.63(16)
C16_3 C11_3 C12_3 O12_3 -176.97(13)
Br3_3 C11_3 C12_3 O12_3 -0.27(18)
C16_3 C11_3 C12_3 C13_3 -2.5(2)
Br3_3 C11_3 C12_3 C13_3 174.18(10)
C11_3 C12_3 O12_3 C28_2 -91.40(16)
C13_3 C12_3 O12_3 C28_2 94.13(16)
C27_2 C28_2 O12_3 C12_3 -138.25(13)
O12_3 C12_3 C13_3 C14_3 176.16(12)
C11_3 C12_3 C13_3 C14_3 1.7(2)
O12_3 C12_3 C13_3 C21_2 -2.82(19)
C11_3 C12_3 C13_3 C21_2 -177.32(13)
C15_2 C21_2 C13_3 C14_3 100.08(15)
C22_2 C21_2 C13_3 C14_3 -24.66(19)
C15_2 C21_2 C13_3 C12_3 -81.00(16)
C22_2 C21_2 C13_3 C12_3 154.26(13)
C12_3 C13_3 C14_3 C15_3 -0.5(2)
C21_2 C13_3 C14_3 C15_3 178.44(13)
C13_3 C14_3 C15_3 C16_3 0.1(2)
C13_3 C14_3 C15_3 C21_3 -177.81(13)
C12_3 C11_3 C16_3 O16_3 177.65(13)
Br3_3 C11_3 C16_3 O16_3 0.96(18)
C12_3 C11_3 C16_3 C15_3 2.1(2)
Br3_3 C11_3 C16_3 C15_3 -174.55(11)
C14_3 C15_3 C16_3 O16_3 -176.46(12)
C21_3 C15_3 C16_3 O16_3 1.56(19)
C14_3 C15_3 C16_3 C11_3 -0.9(2)
C21_3 C15_3 C16_3 C11_3 177.08(13)
C11_3 C16_3 O16_3 C27_3 92.53(16)
C15_3 C16_3 O16_3 C27_3 -91.96(16)
C14_3 C15_3 C21_3 C13_4 -98.45(15)
C16_3 C15_3 C21_3 C13_4 83.62(15)
C14_3 C15_3 C21_3 C22_3 27.35(18)
C16_3 C15_3 C21_3 C22_3 -150.58(13)
C15_3 C21_3 C22_3 C23_3 163.46(12)
C13_4 C21_3 C22_3 C23_3 -71.10(15)
C21_3 C22_3 C23_3 C24_3 175.82(12)
C22_3 C23_3 C24_3 C25_3 -71.18(19)
C23_3 C24_3 C25_3 C26_3 175.63(17)
C16_3 O16_3 C27_3 C28_3 138.19(12)
O16_3 C27_3 C28_3 O12_4 -61.64(16)
C16_4 C11_4 C12_4 O12_4 178.23(13)
Br4_4 C11_4 C12_4 O12_4 -4.16(18)
C16_4 C11_4 C12_4 C13_4 -3.8(2)
Br4_4 C11_4 C12_4 C13_4 173.77(10)
C11_4 C12_4 O12_4 C28_3 -78.41(17)
C13_4 C12_4 O12_4 C28_3 103.65(15)
C27_3 C28_3 O12_4 C12_4 -53.97(17)
O12_4 C12_4 C13_4 C14_4 179.87(12)
C11_4 C12_4 C13_4 C14_4 1.9(2)
O12_4 C12_4 C13_4 C21_3 0.7(2)
C11_4 C12_4 C13_4 C21_3 -177.24(13)
C15_3 C21_3 C13_4 C14_4 73.61(16)
C22_3 C21_3 C13_4 C14_4 -53.10(17)
C15_3 C21_3 C13_4 C12_4 -107.25(15)
C22_3 C21_3 C13_4 C12_4 126.03(14)
C12_4 C13_4 C14_4 C15_4 0.2(2)
C21_3 C13_4 C14_4 C15_4 179.38(13)
C13_4 C14_4 C15_4 C16_4 -0.5(2)
C13_4 C14_4 C15_4 C21_4 179.29(13)
C12_4 C11_4 C16_4 O16_4 -177.78(13)
Br4_4 C11_4 C16_4 O16_4 4.61(18)
C12_4 C11_4 C16_4 C15_4 3.6(2)
Br4_4 C11_4 C16_4 C15_4 -174.03(10)
C14_4 C15_4 C16_4 O16_4 179.94(12)
C21_4 C15_4 C16_4 O16_4 0.2(2)
C14_4 C15_4 C16_4 C11_4 -1.4(2)
C21_4 C15_4 C16_4 C11_4 178.84(12)
C11_4 C16_4 O16_4 C27_4 77.19(16)
C15_4 C16_4 O16_4 C27_4 -104.16(15)
C14_1 C13_1 C21_4 C15_4 99.22(15)
C12_1 C13_1 C21_4 C15_4 -83.62(15)
C14_1 C13_1 C21_4 C22_4 -27.23(18)
C12_1 C13_1 C21_4 C22_4 149.93(12)
C14_4 C15_4 C21_4 C13_1 -73.13(16)
C16_4 C15_4 C21_4 C13_1 106.61(15)
C14_4 C15_4 C21_4 C22_4 53.48(17)
C16_4 C15_4 C21_4 C22_4 -126.78(14)
C13_1 C21_4 C22_4 C23_4 -161.19(12)
C15_4 C21_4 C22_4 C23_4 72.78(15)
C21_4 C22_4 C23_4 C24_4 -170.68(12)
C22_4 C23_4 C24_4 C25_4 -175.43(13)
C23_4 C24_4 C25_4 C26_4 -167.39(15)
C16_4 O16_4 C27_4 C28_4 53.64(16)
C12_1 O12_1 C28_4 C27_4 -138.77(13)
O16_4 C27_4 C28_4 O12_1 62.31(16)
C16_5 C11_5 C12_5 O12_5 -175.11(13)
Br5_5 C11_5 C12_5 O12_5 4.12(19)
C16_5 C11_5 C12_5 C13_5 1.4(2)
Br5_5 C11_5 C12_5 C13_5 -179.38(11)
C11_5 C12_5 O12_5 C28_8 -88.82(17)
C13_5 C12_5 O12_5 C28_8 94.66(16)
O12_5 C12_5 C13_5 C14_5 175.56(12)
C11_5 C12_5 C13_5 C14_5 -1.0(2)
O12_5 C12_5 C13_5 C21_8 -4.7(2)
C11_5 C12_5 C13_5 C21_8 178.82(13)
C12_5 C13_5 C14_5 C15_5 -0.5(2)
C21_8 C13_5 C14_5 C15_5 179.74(13)
C13_5 C14_5 C15_5 C16_5 1.5(2)
C13_5 C14_5 C15_5 C21_5 -176.99(13)
C12_5 C11_5 C16_5 O16_5 174.88(13)
Br5_5 C11_5 C16_5 O16_5 -4.36(19)
C12_5 C11_5 C16_5 C15_5 -0.3(2)
Br5_5 C11_5 C16_5 C15_5 -179.58(11)
C14_5 C15_5 C16_5 O16_5 -176.31(13)
C21_5 C15_5 C16_5 O16_5 2.2(2)
C14_5 C15_5 C16_5 C11_5 -1.1(2)
C21_5 C15_5 C16_5 C11_5 177.49(13)
C11_5 C16_5 O16_5 C27_5 92.88(16)
C15_5 C16_5 O16_5 C27_5 -91.91(16)
C14_5 C15_5 C21_5 C13_6 -96.64(16)
C16_5 C15_5 C21_5 C13_6 84.86(16)
C14_5 C15_5 C21_5 C22_5 29.51(19)
C16_5 C15_5 C21_5 C22_5 -148.99(13)
C15_5 C21_5 C22_5 C23_5 165.31(13)
C13_6 C21_5 C22_5 C23_5 -69.15(17)
C21_5 C22_5 C23_5 C24_5 176.75(14)
C22_5 C23_5 C24_5 C25_5 175.63(18)
C23_5 C24_5 C25_5 C26_5 176.5(2)
C16_5 O16_5 C27_5 C28_5 136.43(13)
O16_5 C27_5 C28_5 O12_6 -61.68(17)
C16_6 C11_6 C12_6 O12_6 -178.81(13)
Br6_6 C11_6 C12_6 O12_6 -2.69(19)
C16_6 C11_6 C12_6 C13_6 -2.1(2)
Br6_6 C11_6 C12_6 C13_6 174.00(11)
C11_6 C12_6 O12_6 C28_5 -79.52(17)
C13_6 C12_6 O12_6 C28_5 103.80(15)
C27_5 C28_5 O12_6 C12_6 -53.63(17)
O12_6 C12_6 C13_6 C14_6 177.90(13)
C11_6 C12_6 C13_6 C14_6 1.2(2)
O12_6 C12_6 C13_6 C21_5 -0.6(2)
C11_6 C12_6 C13_6 C21_5 -177.34(13)
C15_5 C21_5 C13_6 C14_6 73.60(17)
C22_5 C21_5 C13_6 C14_6 -53.28(18)
C15_5 C21_5 C13_6 C12_6 -107.93(15)
C22_5 C21_5 C13_6 C12_6 125.19(14)
C12_6 C13_6 C14_6 C15_6 -0.7(2)
C21_5 C13_6 C14_6 C15_6 177.77(13)
C13_6 C14_6 C15_6 C16_6 1.2(2)
C13_6 C14_6 C15_6 C21_6 -176.54(13)
C14_6 C15_6 C16_6 O16_6 -178.28(13)
C21_6 C15_6 C16_6 O16_6 -0.6(2)
C14_6 C15_6 C16_6 C11_6 -2.0(2)
C21_6 C15_6 C16_6 C11_6 175.66(13)
C12_6 C11_6 C16_6 O16_6 178.79(13)
Br6_6 C11_6 C16_6 O16_6 2.66(19)
C12_6 C11_6 C16_6 C15_6 2.6(2)
Br6_6 C11_6 C16_6 C15_6 -173.55(11)
C15_6 C16_6 O16_6 C27_6 -105.80(16)
C11_6 C16_6 O16_6 C27_6 77.99(18)
C16_6 C15_6 C21_6 C15_7 104.93(15)
C14_6 C15_6 C21_6 C15_7 -77.44(17)
C16_6 C15_6 C21_6 C22_6 -130.22(14)
C14_6 C15_6 C21_6 C22_6 47.42(18)
C15_7 C21_6 C22_6 C23_6 -175.98(12)
C15_6 C21_6 C22_6 C23_6 59.94(16)
C21_6 C22_6 C23_6 C24_6 -166.15(13)
C22_6 C23_6 C24_6 C25_6 -177.52(15)
C23_6 C24_6 C25_6 C26_6 175.92(19)
C16_6 O16_6 C27_6 C28_6 57.16(18)
O16_6 C27_6 C28_6 O12_7 58.63(16)
C16_7 C11_7 C12_7 O12_7 -174.97(14)
Br7_7 C11_7 C12_7 O12_7 4.5(2)
C16_7 C11_7 C12_7 C15_7 2.7(2)
Br7_7 C11_7 C12_7 C15_7 -177.85(11)
C11_7 C12_7 O12_7 C28_6 -88.60(17)
C15_7 C12_7 O12_7 C28_6 93.77(17)
C27_6 C28_6 O12_7 C12_7 -136.16(13)
C16_7 C13_7 C14_7 C15_7 1.6(2)
C21_7 C13_7 C14_7 C15_7 -177.19(13)
C13_7 C14_7 C15_7 C12_7 -1.2(2)
C13_7 C14_7 C15_7 C21_6 178.85(13)
O12_7 C12_7 C15_7 C14_7 176.68(13)
C11_7 C12_7 C15_7 C14_7 -1.0(2)
O12_7 C12_7 C15_7 C21_6 -3.3(2)
C11_7 C12_7 C15_7 C21_6 179.00(13)
C15_6 C21_6 C15_7 C14_7 97.62(16)
C22_6 C21_6 C15_7 C14_7 -26.68(18)
C15_6 C21_6 C15_7 C12_7 -82.35(16)
C22_6 C21_6 C15_7 C12_7 153.35(13)
C12_7 C11_7 C16_7 O16_7 173.57(14)
Br7_7 C11_7 C16_7 O16_7 -5.9(2)
C12_7 C11_7 C16_7 C13_7 -2.2(2)
Br7_7 C11_7 C16_7 C13_7 178.31(11)
C14_7 C13_7 C16_7 O16_7 -175.72(13)
C21_7 C13_7 C16_7 O16_7 3.1(2)
C14_7 C13_7 C16_7 C11_7 0.1(2)
C21_7 C13_7 C16_7 C11_7 178.92(13)
C11_7 C16_7 O16_7 C27_7 91.49(17)
C13_7 C16_7 O16_7 C27_7 -92.75(17)
C14_7 C13_7 C21_7 C13_8 -95.95(16)
C16_7 C13_7 C21_7 C13_8 85.23(16)
C14_7 C13_7 C21_7 C22_7 30.40(19)
C16_7 C13_7 C21_7 C22_7 -148.42(14)
C13_7 C21_7 C22_7 C23_7 159.28(14)
C13_8 C21_7 C22_7 C23_7 -75.26(17)
C21_7 C22_7 C23_7 C24_7 167.29(14)
C22_7 C23_7 C24_7 C25_7 178.08(17)
C23_7 C24_7 C25_7 C26_7 176.57(19)
C16_7 O16_7 C27_7 C28_7 134.23(14)
O16_7 C27_7 C28_7 O12_8 -61.90(17)
C16_8 C11_8 C12_8 O12_8 -175.34(14)
Br8_8 C11_8 C12_8 O12_8 -0.4(2)
C16_8 C11_8 C12_8 C13_8 -0.8(2)
Br8_8 C11_8 C12_8 C13_8 174.07(11)
C11_8 C12_8 O12_8 C28_7 -79.14(18)
C13_8 C12_8 O12_8 C28_7 106.37(16)
C27_7 C28_7 O12_8 C12_8 -52.55(18)
O12_8 C12_8 C13_8 C14_8 175.77(13)
C11_8 C12_8 C13_8 C14_8 1.2(2)
O12_8 C12_8 C13_8 C21_7 -4.3(2)
C11_8 C12_8 C13_8 C21_7 -178.86(13)
C13_7 C21_7 C13_8 C14_8 75.19(17)
C22_7 C21_7 C13_8 C14_8 -51.90(19)
C13_7 C21_7 C13_8 C12_8 -104.76(15)
C22_7 C21_7 C13_8 C12_8 128.15(14)
C12_8 C13_8 C14_8 C15_8 -1.4(2)
C21_7 C13_8 C14_8 C15_8 178.65(14)
C13_8 C14_8 C15_8 C16_8 1.2(2)
C13_8 C14_8 C15_8 C21_8 -177.46(13)
C12_8 C11_8 C16_8 O16_8 175.20(14)
Br8_8 C11_8 C16_8 O16_8 0.32(19)
C12_8 C11_8 C16_8 C15_8 0.6(2)
Br8_8 C11_8 C16_8 C15_8 -174.29(11)
C14_8 C15_8 C16_8 O16_8 -175.38(13)
C21_8 C15_8 C16_8 O16_8 3.3(2)
C14_8 C15_8 C16_8 C11_8 -0.7(2)
C21_8 C15_8 C16_8 C11_8 177.92(13)
C11_8 C16_8 O16_8 C27_8 78.86(18)
C15_8 C16_8 O16_8 C27_8 -106.53(15)
C14_5 C13_5 C21_8 C15_8 95.32(15)
C12_5 C13_5 C21_8 C15_8 -84.45(16)
C14_5 C13_5 C21_8 C22_8 -30.86(18)
C12_5 C13_5 C21_8 C22_8 149.36(13)
C14_8 C15_8 C21_8 C13_5 -76.66(17)
C16_8 C15_8 C21_8 C13_5 104.75(15)
C14_8 C15_8 C21_8 C22_8 50.75(18)
C16_8 C15_8 C21_8 C22_8 -127.84(14)
C13_5 C21_8 C22_8 C23_8 -166.83(12)
C15_8 C21_8 C22_8 C23_8 67.46(15)
C21_8 C22_8 C23_8 C24_8 -163.08(13)
C22_8 C23_8 C24_8 C25_8 -177.26(15)
C23_8 C24_8 C25_8 C26_8 173.97(19)
C16_8 O16_8 C27_8 C28_8 54.65(17)
C12_5 O12_5 C28_8 C27_8 -135.03(13)
O16_8 C27_8 C28_8 O12_5 60.29(16)
